data_7229750
loop_
_publ_author_name
'Zhu, Mei'
'Jia, Lingjie'
'Li, Yang'
'Li, Yungai'
'Zhang, Li'
'Zhang, Wei'
'L\"u, Yaohong'

_publ_section_title
;
 Nitronyl nitroxide bridged 3d--4f hetero-tri-spin chains: synthesis
 strategy, crystal structure and magnetic properties
;
_journal_issue 4
_journal_name_full CrystEngComm
_journal_page_first 420
_journal_paper_doi 10.1039/C7CE01962A
_journal_volume 20
_journal_year 2018
_chemical_formula_sum 'C135 H103 Cu Eu3 F66 N8 O34'
_chemical_formula_weight 4154.68
_space_group_IT_number 14
_space_group_name_Hall '-P 2ybc'
_space_group_name_H-M_alt 'P 1 21/c 1'
_symmetry_cell_setting monoclinic
_symmetry_space_group_name_Hall '-P 2ybc'
_symmetry_space_group_name_H-M 'P 1 21/c 1'
_atom_sites_solution_hydrogens geom
_atom_sites_solution_primary direct
_atom_sites_solution_secondary difmap
_audit_creation_method SHELXL-97
_audit_update_record
;
2017-09-21 deposited with the CCDC.
2017-12-14 downloaded from the CCDC.
;
_cell_angle_alpha 90.00
_cell_angle_beta 113.362(3)
_cell_angle_gamma 90.00
_cell_formula_units_Z 4
_cell_length_a 20.180(3)
_cell_length_b 43.634(8)
_cell_length_c 20.077(3)
_cell_measurement_reflns_used 37500
_cell_measurement_temperature 113(2)
_cell_measurement_theta_max 26.2
_cell_measurement_theta_min 1.2
_cell_volume 16229(5)
_computing_cell_refinement 'Bruker SMART'
_computing_data_collection 'Bruker SMART'
_computing_data_reduction 'Bruker SAINT'
_computing_molecular_graphics 'Bruker SHELXTL'
_computing_publication_material 'Bruker SHELXTL'
_computing_structure_refinement 'SHELXL-97 (Sheldrick, 1997)'
_computing_structure_solution 'SHELXS-97 (Sheldrick, 1990)'
_diffrn_ambient_temperature 113(2)
_diffrn_detector_area_resol_mean 28.5714
_diffrn_measured_fraction_theta_full 0.994
_diffrn_measured_fraction_theta_max 0.994
_diffrn_measurement_device_type
;
Rigaku Saturn724+ (2x2 bin mode)
;
_diffrn_measurement_method 'profile data from \w-scans'
_diffrn_radiation_monochromator graphite
_diffrn_radiation_source 'fine-focus sealed tube'
_diffrn_radiation_type MoK\a
_diffrn_radiation_wavelength 0.71073
_diffrn_reflns_av_R_equivalents 0.0599
_diffrn_reflns_av_sigmaI/netI 0.0580
_diffrn_reflns_limit_h_max 24
_diffrn_reflns_limit_h_min -23
_diffrn_reflns_limit_k_max 51
_diffrn_reflns_limit_k_min -50
_diffrn_reflns_limit_l_max 23
_diffrn_reflns_limit_l_min -21
_diffrn_reflns_number 105760
_diffrn_reflns_theta_full 25.01
_diffrn_reflns_theta_max 25.01
_diffrn_reflns_theta_min 1.78
_exptl_absorpt_coefficient_mu 1.421
_exptl_absorpt_correction_T_max 1.000
_exptl_absorpt_correction_T_min 0.705
_exptl_absorpt_correction_type multi-scan
_exptl_crystal_colour green
_exptl_crystal_density_diffrn 1.700
_exptl_crystal_density_method 'not measured'
_exptl_crystal_description rectangle
_exptl_crystal_F_000 8211
_exptl_crystal_size_max 0.2
_exptl_crystal_size_mid 0.14
_exptl_crystal_size_min 0.1
_refine_diff_density_max 0.867
_refine_diff_density_min -0.693
_refine_diff_density_rms 0.087
_refine_ls_extinction_method none
_refine_ls_goodness_of_fit_ref 1.040
_refine_ls_hydrogen_treatment constr
_refine_ls_matrix_type full
_refine_ls_number_parameters 2240
_refine_ls_number_reflns 28428
_refine_ls_number_restraints 36
_refine_ls_restrained_S_all 1.057
_refine_ls_R_factor_all 0.0539
_refine_ls_R_factor_gt 0.0427
_refine_ls_shift/su_max 0.003
_refine_ls_shift/su_mean 0.000
_refine_ls_structure_factor_coef Fsqd
_refine_ls_weighting_details 'calc w=1/[\s^2^(Fo^2^)+(0.0500P)^2^+2.0000P] where P=(Fo^2^+2Fc^2^)/3'
_refine_ls_weighting_scheme calc
_refine_ls_wR_factor_gt 0.0938
_refine_ls_wR_factor_ref 0.0995
_reflns_number_gt 24494
_reflns_number_total 28428
_reflns_threshold_expression >2sigma(I)
_cod_data_source_file c7ce01962a2.cif
_cod_data_source_block 1_CCDC3
_cod_depositor_comments
;
The following automatic conversions were performed:

'_exptl_absorpt_correction_type' value 'Multi-scan' changed to
'multi-scan' according to
/home/data/users/saulius/crontab/automatic-downloads/rss-feeds/RSC/lib/dictionaries/cif_core.dic
dictionary named 'cif_core.dic' version 2.4.2 from 2011-04-26.

Automatic conversion script
Id: cif_fix_values 4973 2017-02-22 13:04:09Z antanas 

 Adding full bibliography for 7229746--7229753.cif.
;
_cod_original_sg_symbol_H-M 'P 21/c'
_cod_database_code 7229750

loop_
_symmetry_equiv_pos_as_xyz
'x, y, z'
'-x, y+1/2, -z+1/2'
'-x, -y, -z'
'x, -y-1/2, z-1/2'

loop_
_atom_site_label
_atom_site_type_symbol
_atom_site_fract_x
_atom_site_fract_y
_atom_site_fract_z
_atom_site_U_iso_or_equiv
_atom_site_adp_type
_atom_site_occupancy
_atom_site_symmetry_multiplicity
_atom_site_calc_flag
_atom_site_refinement_flags
Eu2 Eu 0.796999(12) 0.110045(5) 0.918307(11) 0.02344(6) Uani 1 1 d .
Eu3 Eu 1.061166(11) 0.099586(4) 0.678018(10) 0.01640(6) Uani 1 1 d .
Eu1 Eu 0.558773(11) 0.117288(4) 1.194767(10) 0.01833(6) Uani 1 1 d .
Cu1 Cu 0.31756(3) 0.137551(11) 1.45461(3) 0.02310(12) Uani 1 1 d .
O2 O 0.30794(16) 0.10360(6) 1.38828(15) 0.0260(7) Uani 1 1 d .
O30 O 1.17670(14) 0.08755(6) 0.76894(13) 0.0188(6) Uani 1 1 d .
O3 O 0.35189(16) 0.10908(6) 1.53526(14) 0.0250(7) Uani 1 1 d .
O10 O 0.62248(16) 0.07028(6) 1.23963(14) 0.0256(7) Uani 1 1 d .
O4 O 0.34826(16) 0.17325(6) 1.51780(14) 0.0236(6) Uani 1 1 d .
O1 O 0.25889(15) 0.16477(6) 1.37806(14) 0.0226(6) Uani 1 1 d .
C124 C 1.2083(2) 0.16338(9) 0.5705(2) 0.0193(8) Uani 1 1 d .
H124 H 1.1853 0.1683 0.5204 0.023 Uiso 1 1 calc R
O31 O 1.06157(14) 0.04588(6) 0.70091(13) 0.0210(6) Uani 1 1 d .
O9 O 0.45826(16) 0.13999(6) 1.10317(14) 0.0253(6) Uani 1 1 d .
O29 O 1.10773(15) 0.14948(6) 0.71959(14) 0.0226(6) Uani 1 1 d .
O34 O 1.30903(16) 0.20284(6) 0.73911(14) 0.0247(7) Uani 1 1 d .
O20 O 0.72579(17) 0.14165(7) 0.81858(15) 0.0313(7) Uani 1 1 d .
F61 F 1.31909(14) 0.04227(6) 0.88350(14) 0.0415(7) Uani 1 1 d .
N3 N 0.60507(19) 0.09818(8) 1.04783(17) 0.0231(8) Uani 1 1 d .
F2 F 0.19865(14) 0.20836(6) 1.27813(13) 0.0355(6) Uani 1 1 d .
F49 F 0.86958(15) 0.16872(6) 0.69265(13) 0.0395(7) Uani 1 1 d .
O13 O 0.66748(15) 0.13448(6) 1.28391(14) 0.0253(6) Uani 1 1 d .
F10 F 0.43169(17) 0.20238(6) 1.69214(13) 0.0430(7) Uani 1 1 d .
F56 F 0.94636(15) 0.14882(6) 0.44624(13) 0.0410(7) Uani 1 1 d .
F54 F 0.87831(16) 0.07578(7) 0.42519(13) 0.0449(7) Uani 1 1 d .
F7 F 0.35474(15) 0.06794(6) 1.63320(14) 0.0413(7) Uani 1 1 d .
N7 N 1.14009(18) 0.08412(7) 0.55894(16) 0.0189(7) Uani 1 1 d .
F6 F 0.34006(16) 0.06871(6) 1.29162(15) 0.0428(7) Uani 1 1 d .
F43 F 0.61073(16) 0.03205(7) 0.77163(14) 0.0505(8) Uani 1 1 d .
F8 F 0.46698(15) 0.07833(6) 1.66176(14) 0.0407(7) Uani 1 1 d .
O26 O 0.95823(15) 0.13020(6) 0.66673(13) 0.0219(6) Uani 1 1 d .
O19 O 0.81531(16) 0.16257(7) 0.95794(15) 0.0287(7) Uani 1 1 d .
O5 O 0.42880(15) 0.15051(6) 1.44086(14) 0.0243(6) Uani 1 1 d .
O24 O 0.72606(16) 0.04567(6) 0.59342(14) 0.0256(6) Uani 1 1 d .
F51 F 0.87402(17) 0.18533(6) 0.59374(16) 0.0495(8) Uani 1 1 d .
F50 F 0.78356(14) 0.15847(6) 0.59099(14) 0.0421(7) Uani 1 1 d .
F12 F 0.47676(15) 0.20929(6) 1.61316(14) 0.0397(7) Uani 1 1 d .
N8 N 1.16436(18) 0.10534(7) 0.47332(16) 0.0189(7) Uani 1 1 d .
O8 O 0.53576(16) 0.16491(6) 1.24039(15) 0.0258(7) Uani 1 1 d .
N2 N 0.50819(18) 0.11310(7) 1.34239(17) 0.0201(7) Uani 1 1 d .
O14 O 0.59625(15) 0.09242(6) 1.10684(14) 0.0234(6) Uani 1 1 d .
F9 F 0.40995(16) 0.09879(6) 1.72103(13) 0.0396(7) Uani 1 1 d .
O7 O 0.51507(16) 0.10356(6) 1.28399(14) 0.0245(6) Uani 1 1 d .
F11 F 0.37045(16) 0.22567(6) 1.59209(15) 0.0443(7) Uani 1 1 d .
O28 O 1.03864(15) 0.13103(6) 0.57378(13) 0.0212(6) Uani 1 1 d .
F14 F 0.46470(19) 0.23626(6) 1.24250(17) 0.0580(9) Uani 1 1 d .
O27 O 0.95903(15) 0.07842(6) 0.58297(14) 0.0217(6) Uani 1 1 d .
N5 N 0.93866(19) 0.12656(8) 0.86605(17) 0.0230(8) Uani 1 1 d .
O6 O 0.24368(16) 0.19024(6) 1.10853(14) 0.0268(7) Uani 1 1 d .
F5 F 0.24845(18) 0.05085(6) 1.30622(16) 0.0507(8) Uani 1 1 d .
N6 N 1.01828(19) 0.10780(8) 0.82979(17) 0.0217(8) Uani 1 1 d .
F58 F 1.18214(16) 0.19538(6) 0.79994(14) 0.0456(7) Uani 1 1 d .
F57 F 0.95919(17) 0.19591(6) 0.47859(14) 0.0478(8) Uani 1 1 d .
O21 O 0.72178(16) 0.07720(7) 0.82487(14) 0.0274(7) Uani 1 1 d .
C82 C 1.0636(2) 0.12291(10) 0.9009(2) 0.0266(10) Uani 1 1 d .
F53 F 0.86690(17) 0.03892(6) 0.49066(15) 0.0491(8) Uani 1 1 d .
O22 O 0.87002(16) 0.06891(7) 0.90523(15) 0.0302(7) Uani 1 1 d .
O23 O 0.87862(16) 0.13258(7) 0.87178(15) 0.0274(7) Uani 1 1 d .
O17 O 0.77515(17) 0.06787(7) 0.98238(15) 0.0339(7) Uani 1 1 d .
O15 O 0.91915(16) 0.14292(7) 1.27868(14) 0.0283(7) Uani 1 1 d .
F60 F 1.07351(17) 0.21115(7) 0.76632(16) 0.0528(8) Uani 1 1 d .
F55 F 1.04135(15) 0.17283(7) 0.45476(13) 0.0485(8) Uani 1 1 d .
N4 N 0.65206(19) 0.11234(8) 0.97262(18) 0.0261(8) Uani 1 1 d .
F52 F 0.78472(15) 0.07328(7) 0.45043(15) 0.0527(8) Uani 1 1 d .
F4 F 0.23490(18) 0.07642(6) 1.21017(14) 0.0535(8) Uani 1 1 d .
O11 O 0.47375(16) 0.07656(6) 1.14954(14) 0.0264(7) Uani 1 1 d .
O32 O 1.13327(15) 0.07895(6) 0.61987(13) 0.0191(6) Uani 1 1 d .
C20 C 0.3284(2) 0.19178(9) 1.2351(2) 0.0225(9) Uani 1 1 d .
H20 H 0.3159 0.2123 1.2412 0.027 Uiso 1 1 calc R
O33 O 1.18905(16) 0.12419(6) 0.43980(14) 0.0256(7) Uani 1 1 d .
F17 F 0.32360(17) 0.15107(8) 0.99841(15) 0.0585(9) Uani 1 1 d .
F3 F 0.11451(15) 0.18297(7) 1.29090(17) 0.0563(8) Uani 1 1 d .
C11 C 0.4569(2) 0.13156(9) 1.3451(2) 0.0206(9) Uani 1 1 d .
O25 O 1.04747(15) 0.09355(6) 0.79211(14) 0.0254(7) Uani 1 1 d .
F45 F 0.62684(16) 0.05881(7) 0.69101(14) 0.0520(8) Uani 1 1 d .
F59 F 1.13963(19) 0.22690(6) 0.71176(15) 0.0566(9) Uani 1 1 d .
C37 C 0.6074(3) 0.04279(10) 1.2217(2) 0.0285(10) Uani 1 1 d .
O16 O 0.69609(16) 0.12328(7) 0.94586(14) 0.0298(7) Uani 1 1 d .
F32 F 0.83538(19) -0.00045(7) 1.07720(17) 0.0596(9) Uani 1 1 d .
F19 F 0.72080(18) 0.02805(7) 1.31181(17) 0.0575(9) Uani 1 1 d .
F1 F 0.14055(18) 0.17493(7) 1.19802(14) 0.0556(9) Uani 1 1 d .
F20 F 0.65834(19) -0.00802(6) 1.24347(17) 0.0579(9) Uani 1 1 d .
F65 F 1.13000(17) -0.02603(6) 0.76919(15) 0.0500(8) Uani 1 1 d .
F21 F 0.70771(19) 0.02602(7) 1.20056(18) 0.0626(10) Uani 1 1 d .
C9 C 0.3859(2) 0.17188(9) 1.5852(2) 0.0223(9) Uani 1 1 d .
C2 C 0.2225(2) 0.15620(9) 1.3139(2) 0.0234(9) Uani 1 1 d .
F15 F 0.54098(19) 0.20996(6) 1.32805(16) 0.0590(9) Uani 1 1 d .
O12 O 0.60662(16) 0.15553(6) 1.13940(14) 0.0240(6) Uani 1 1 d .
O18 O 0.89584(16) 0.10703(7) 1.03311(15) 0.0298(7) Uani 1 1 d .
C18 C 0.3999(2) 0.14650(9) 1.2844(2) 0.0201(9) Uani 1 1 d .
F25 F 0.63923(18) 0.18909(7) 1.04638(14) 0.0508(8) Uani 1 1 d .
N1 N 0.46835(18) 0.13492(7) 1.41658(17) 0.0196(7) Uani 1 1 d .
F46 F 0.98043(16) 0.03489(7) 0.90505(18) 0.0602(9) Uani 1 1 d .
C23 C 0.3659(2) 0.13180(9) 1.2166(2) 0.0202(9) Uani 1 1 d .
H23 H 0.3795 0.1115 1.2101 0.024 Uiso 1 1 calc R
F18 F 0.40647(18) 0.16716(8) 0.96604(15) 0.0586(9) Uani 1 1 d .
C81 C 0.9475(2) 0.10771(9) 0.8166(2) 0.0230(9) Uani 1 1 d .
F30 F 0.71352(18) 0.16584(9) 1.41227(15) 0.0719(11) Uani 1 1 d .
C85 C 1.0063(2) 0.14469(10) 0.9078(2) 0.0259(10) Uani 1 1 d .
C12 C 0.5518(2) 0.09836(9) 1.4144(2) 0.0231(9) Uani 1 1 d .
C21 C 0.2948(2) 0.17698(9) 1.1682(2) 0.0219(9) Uani 1 1 d .
F26 F 0.71541(18) 0.21530(7) 1.13146(16) 0.0626(9) Uani 1 1 d .
F44 F 0.66791(17) 0.01298(7) 0.71171(16) 0.0598(9) Uani 1 1 d .
F63 F 1.29049(16) 0.08787(7) 0.90030(15) 0.0584(9) Uani 1 1 d .
F62 F 1.32529(15) 0.07839(8) 0.81449(15) 0.0552(9) Uani 1 1 d .
C126 C 1.2771(2) 0.17895(9) 0.6943(2) 0.0200(9) Uani 1 1 d .
C127 C 1.2793(2) 0.14875(9) 0.7173(2) 0.0211(9) Uani 1 1 d .
H127 H 1.3045 0.1437 0.7671 0.025 Uiso 1 1 calc R
C112 C 1.2077(2) 0.06326(9) 0.79665(19) 0.0196(9) Uani 1 1 d .
C53 C 0.7319(2) 0.11808(9) 1.1043(2) 0.0210(9) Uani 1 1 d .
F24 F 0.4090(2) 0.00182(7) 1.11657(19) 0.0688(10) Uani 1 1 d .
C5 C 0.2721(3) 0.07480(10) 1.2812(2) 0.0321(11) Uani 1 1 d .
C46 C 0.6659(2) 0.10986(9) 1.0442(2) 0.0211(9) Uani 1 1 d .
C108 C 1.0575(2) 0.18235(9) 0.6171(2) 0.0261(10) Uani 1 1 d .
H108 H 1.0483 0.2032 0.6027 0.031 Uiso 1 1 calc R
F37 F 0.8125(2) 0.21383(7) 1.03661(17) 0.0759(12) Uani 1 1 d .
C49 C 0.4754(2) 0.09397(13) 0.9702(3) 0.0418(13) Uani 1 1 d .
H49A H 0.4645 0.0811 1.0045 0.063 Uiso 1 1 calc R
H49B H 0.4407 0.0897 0.9207 0.063 Uiso 1 1 calc R
H49C H 0.4719 0.1156 0.9816 0.063 Uiso 1 1 calc R
C117 C 1.1227(2) 0.05907(9) 0.5027(2) 0.0196(9) Uani 1 1 d .
C4 C 0.2683(2) 0.10446(9) 1.3213(2) 0.0256(10) Uani 1 1 d .
C13 C 0.6300(2) 0.09442(10) 1.4234(2) 0.0294(10) Uani 1 1 d .
H13A H 0.6321 0.0798 1.3872 0.044 Uiso 1 1 calc R
H13B H 0.6588 0.0867 1.4722 0.044 Uiso 1 1 calc R
H13C H 0.6492 0.1142 1.4166 0.044 Uiso 1 1 calc R
C103 C 0.8619(2) 0.11363(9) 0.5583(2) 0.0242(9) Uani 1 1 d .
H103 H 0.8140 0.1182 0.5258 0.029 Uiso 1 1 calc R
C101 C 0.8550(2) 0.16138(10) 0.6243(2) 0.0286(10) Uani 1 1 d .
C14 C 0.5168(2) 0.06734(9) 1.4132(2) 0.0300(10) Uani 1 1 d .
H14A H 0.4685 0.0704 1.4126 0.045 Uiso 1 1 calc R
H14B H 0.5464 0.0557 1.4565 0.045 Uiso 1 1 calc R
H14C H 0.5131 0.0560 1.3697 0.045 Uiso 1 1 calc R
F29 F 0.78363(17) 0.19305(7) 1.38094(14) 0.0550(9) Uani 1 1 d .
C57 C 0.8376(2) 0.15060(10) 1.1523(2) 0.0252(9) Uani 1 1 d .
H57 H 0.8663 0.1667 1.1458 0.030 Uiso 1 1 calc R
C22 C 0.3135(2) 0.14670(9) 1.1604(2) 0.0235(9) Uani 1 1 d .
H22 H 0.2894 0.1364 1.1155 0.028 Uiso 1 1 calc R
C56 C 0.8584(2) 0.13569(9) 1.2192(2) 0.0232(9) Uani 1 1 d .
C19 C 0.3803(2) 0.17615(9) 1.2925(2) 0.0200(9) Uani 1 1 d .
H19 H 0.4026 0.1860 1.3382 0.024 Uiso 1 1 calc R
F27 F 0.6026(2) 0.22179(7) 1.10292(18) 0.0666(10) Uani 1 1 d .
C36 C 0.6738(3) 0.02189(11) 1.2448(3) 0.0419(13) Uani 1 1 d .
C106 C 0.9943(3) 0.16941(10) 0.4856(2) 0.0301(10) Uani 1 1 d .
C114 C 1.1090(2) 0.02732(9) 0.7377(2) 0.0229(9) Uani 1 1 d .
C16 C 0.5398(2) 0.12213(10) 1.4659(2) 0.0259(10) Uani 1 1 d .
C47 C 0.5512(2) 0.08719(11) 0.9761(2) 0.0308(11) Uani 1 1 d .
C7 C 0.3839(2) 0.11691(9) 1.6010(2) 0.0238(9) Uani 1 1 d .
F40 F 0.5962(3) 0.16626(12) 0.7205(2) 0.1187(18) Uani 1 1 d .
C77 C 0.7283(2) 0.05121(10) 0.8020(2) 0.0255(10) Uani 1 1 d .
C43 C 0.6983(2) 0.18074(10) 1.2388(2) 0.0289(10) Uani 1 1 d .
H43 H 0.7286 0.1983 1.2524 0.035 Uiso 1 1 calc R
F28 F 0.8004(2) 0.14478(9) 1.39581(18) 0.0799(12) Uani 1 1 d .
C118 C 1.0550(2) 0.04224(10) 0.4964(2) 0.0295(10) Uani 1 1 d .
H11A H 1.0638 0.0314 0.5419 0.044 Uiso 1 1 calc R
H11B H 1.0417 0.0275 0.4565 0.044 Uiso 1 1 calc R
H11C H 1.0156 0.0570 0.4868 0.044 Uiso 1 1 calc R
C8 C 0.4048(2) 0.14603(9) 1.6293(2) 0.0249(9) Uani 1 1 d .
H8 H 0.4325 0.1484 1.6799 0.030 Uiso 1 1 calc R
C55 C 0.8168(2) 0.11209(9) 1.2283(2) 0.0252(9) Uani 1 1 d .
H55 H 0.8316 0.1019 1.2738 0.030 Uiso 1 1 calc R
C93 C 0.9061(2) 0.06341(9) 0.7331(2) 0.0246(9) Uani 1 1 d .
H93 H 0.9538 0.0554 0.7532 0.030 Uiso 1 1 calc R
C107 C 1.0329(2) 0.15952(9) 0.5651(2) 0.0231(9) Uani 1 1 d .
C116 C 1.1712(2) 0.10852(8) 0.5437(2) 0.0177(8) Uani 1 1 d .
C105 C 0.8557(2) 0.06892(10) 0.4776(2) 0.0284(10) Uani 1 1 d .
C123 C 1.2083(2) 0.13306(9) 0.59349(19) 0.0177(8) Uani 1 1 d .
C50 C 0.5756(2) 0.10562(11) 0.9242(2) 0.0319(11) Uani 1 1 d .
C113 C 1.1801(2) 0.03330(9) 0.7845(2) 0.0234(9) Uani 1 1 d .
H113 H 1.2106 0.0167 0.8088 0.028 Uiso 1 1 calc R
C3 C 0.2241(2) 0.12821(10) 1.2815(2) 0.0256(9) Uani 1 1 d .
H3 H 0.1946 0.1252 1.2316 0.031 Uiso 1 1 calc R
C88 C 0.8905(2) 0.09127(9) 0.7588(2) 0.0203(9) Uani 1 1 d .
C119 C 1.1881(2) 0.03777(9) 0.5296(2) 0.0296(10) Uani 1 1 d .
H11D H 1.2311 0.0492 0.5327 0.044 Uiso 1 1 calc R
H11E H 1.1798 0.0207 0.4956 0.044 Uiso 1 1 calc R
H11F H 1.1953 0.0298 0.5776 0.044 Uiso 1 1 calc R
C111 C 1.2860(2) 0.06749(10) 0.8500(2) 0.0291(10) Uani 1 1 d .
C131 C 1.4580(3) 0.22715(10) 0.8893(2) 0.0346(11) Uani 1 1 d .
H131 H 1.4892 0.2130 0.8802 0.041 Uiso 1 1 calc R
F34 F 1.00845(19) 0.12060(9) 1.15295(19) 0.0815(12) Uani 1 1 d .
F33 F 0.73926(19) 0.02287(8) 1.06931(19) 0.0737(11) Uani 1 1 d .
C98 C 0.5436(3) -0.01367(10) 0.3985(3) 0.0357(11) Uani 1 1 d .
H98 H 0.5001 -0.0197 0.3599 0.043 Uiso 1 1 calc R
C44 C 0.7004(2) 0.15951(10) 1.2914(2) 0.0253(9) Uani 1 1 d .
C125 C 1.2418(2) 0.18612(9) 0.6207(2) 0.0217(9) Uani 1 1 d .
H125 H 1.2409 0.2067 0.6050 0.026 Uiso 1 1 calc R
C134 C 1.3680(3) 0.26885(10) 0.9147(2) 0.0403(13) Uani 1 1 d .
H134 H 1.3369 0.2832 0.9233 0.048 Uiso 1 1 calc R
F31 F 0.7508(2) 0.00766(8) 0.97325(17) 0.0853(13) Uani 1 1 d .
C45 C 0.7504(3) 0.16609(12) 1.3705(2) 0.0384(12) Uani 1 1 d .
C17 C 0.5331(3) 0.10836(11) 1.5334(2) 0.0346(11) Uani 1 1 d .
H17A H 0.5312 0.1249 1.5656 0.052 Uiso 1 1 calc R
H17B H 0.5750 0.0953 1.5590 0.052 Uiso 1 1 calc R
H17C H 0.4889 0.0961 1.5186 0.052 Uiso 1 1 calc R
C102 C 0.8964(2) 0.13269(9) 0.6178(2) 0.0214(9) Uani 1 1 d .
C128 C 1.2446(2) 0.12604(9) 0.6674(2) 0.0204(9) Uani 1 1 d .
H128 H 1.2455 0.1055 0.6833 0.024 Uiso 1 1 calc R
C96 C 0.6173(3) -0.01072(11) 0.5258(3) 0.0395(12) Uani 1 1 d .
H96 H 0.6238 -0.0150 0.5744 0.047 Uiso 1 1 calc R
F48 F 0.9269(2) 0.00771(10) 0.9580(2) 0.0954(15) Uani 1 1 d .
C75 C 0.6605(4) 0.17774(15) 0.7315(3) 0.0645(18) Uani 1 1 d .
C104 C 0.8964(2) 0.08802(9) 0.5457(2) 0.0207(9) Uani 1 1 d .
C69 C 0.9202(3) 0.08570(11) 1.0785(2) 0.0325(11) Uani 1 1 d .
C120 C 1.1162(2) 0.07903(9) 0.4356(2) 0.0216(9) Uani 1 1 d .
C109 C 1.0954(2) 0.17537(9) 0.6899(2) 0.0227(9) Uani 1 1 d .
F16 F 0.34736(19) 0.19906(8) 1.00199(16) 0.0657(10) Uani 1 1 d .
C84 C 1.1286(3) 0.13865(12) 0.8959(2) 0.0374(12) Uani 1 1 d .
H84A H 1.1608 0.1232 0.8895 0.056 Uiso 1 1 calc R
H84B H 1.1545 0.1502 0.9405 0.056 Uiso 1 1 calc R
H84C H 1.1123 0.1527 0.8544 0.056 Uiso 1 1 calc R
C133 C 1.4409(3) 0.27278(11) 0.9473(2) 0.0438(14) Uani 1 1 d .
H133 H 1.4604 0.2898 0.9784 0.053 Uiso 1 1 calc R
C130 C 1.3836(2) 0.22312(9) 0.8565(2) 0.0256(10) Uani 1 1 d .
C91 C 0.7829(2) 0.05925(9) 0.6477(2) 0.0224(9) Uani 1 1 d .
C76 C 0.6579(3) 0.03857(11) 0.7436(2) 0.0347(11) Uani 1 1 d .
C42 C 0.6521(2) 0.17651(9) 1.1664(2) 0.0245(9) Uani 1 1 d .
C100 C 0.6602(3) 0.01038(9) 0.4407(2) 0.0298(10) Uani 1 1 d .
H100 H 0.6967 0.0206 0.4305 0.036 Uiso 1 1 calc R
C132 C 1.4867(3) 0.25185(11) 0.9350(3) 0.0444(13) Uani 1 1 d .
H132 H 1.5375 0.2544 0.9580 0.053 Uiso 1 1 calc R
C74 C 0.7153(3) 0.16984(12) 0.8079(3) 0.0405(12) Uani 1 1 d .
C38 C 0.5399(3) 0.03004(10) 1.1821(2) 0.0336(11) Uani 1 1 d .
H38 H 0.5358 0.0084 1.1763 0.040 Uiso 1 1 calc R
F13 F 0.5733(2) 0.23284(7) 1.2508(2) 0.0824(13) Uani 1 1 d .
C80 C 0.9193(3) 0.02122(12) 0.8967(3) 0.0468(13) Uani 1 1 d .
C90 C 0.7667(2) 0.08720(9) 0.6727(2) 0.0210(9) Uani 1 1 d .
H90 H 0.7191 0.0953 0.6518 0.025 Uiso 1 1 calc R
F47 F 0.9111(2) -0.00121(8) 0.8489(2) 0.0837(12) Uani 1 1 d .
C34 C 0.4342(2) 0.16689(10) 1.0913(2) 0.0272(10) Uani 1 1 d .
C60 C 0.9334(2) 0.19823(10) 1.2628(2) 0.0281(10) Uani 1 1 d .
C94 C 0.7386(3) 0.01520(9) 0.5730(2) 0.0324(11) Uani 1 1 d .
H94A H 0.7512 0.0011 0.6149 0.039 Uiso 1 1 calc R
H94B H 0.7791 0.0154 0.5570 0.039 Uiso 1 1 calc R
C6 C 0.4036(3) 0.09030(10) 1.6546(2) 0.0296(10) Uani 1 1 d .
C92 C 0.8521(2) 0.04746(9) 0.6783(2) 0.0251(9) Uani 1 1 d .
H92 H 0.8627 0.0284 0.6618 0.030 Uiso 1 1 calc R
F42 F 0.6521(3) 0.20705(9) 0.71717(19) 0.1059(17) Uani 1 1 d .
C110 C 1.1232(3) 0.20252(10) 0.7424(2) 0.0318(11) Uani 1 1 d .
C10 C 0.4156(3) 0.20297(10) 1.6209(2) 0.0289(10) Uani 1 1 d .
C58 C 0.7749(2) 0.14157(10) 1.0959(2) 0.0250(9) Uani 1 1 d .
H58 H 0.7606 0.1516 1.0503 0.030 Uiso 1 1 calc R
C89 C 0.8202(2) 0.10287(9) 0.7279(2) 0.0220(9) Uani 1 1 d .
H89 H 0.8091 0.1217 0.7450 0.026 Uiso 1 1 calc R
C52 C 0.5732(3) 0.08746(14) 0.8581(2) 0.0511(15) Uani 1 1 d .
H52A H 0.5878 0.1007 0.8269 0.077 Uiso 1 1 calc R
H52B H 0.5240 0.0800 0.8308 0.077 Uiso 1 1 calc R
H52C H 0.6063 0.0700 0.8743 0.077 Uiso 1 1 calc R
C97 C 0.5544(3) -0.01979(11) 0.4688(3) 0.0428(13) Uani 1 1 d .
H97 H 0.5183 -0.0304 0.4788 0.051 Uiso 1 1 calc R
C72 C 0.7940(3) 0.18800(11) 0.9280(3) 0.0365(12) Uani 1 1 d .
C30 C 0.1039(3) 0.23510(10) 1.0297(2) 0.0349(11) Uani 1 1 d .
H30 H 0.0885 0.2288 1.0666 0.042 Uiso 1 1 calc R
C54 C 0.7538(2) 0.10330(9) 1.1714(2) 0.0240(9) Uani 1 1 d .
H54 H 0.7253 0.0872 1.1780 0.029 Uiso 1 1 calc R
C29 C 0.0540(3) 0.24573(11) 0.9643(3) 0.0438(13) Uani 1 1 d .
H29 H 0.0044 0.2467 0.9562 0.053 Uiso 1 1 calc R
F41 F 0.6794(3) 0.16470(11) 0.68183(17) 0.1085(17) Uani 1 1 d .
C63 C 0.8775(3) 0.25739(12) 1.2515(3) 0.0507(14) Uani 1 1 d .
H63 H 0.8576 0.2774 1.2468 0.061 Uiso 1 1 calc R
C135 C 1.3394(3) 0.24449(10) 0.8698(2) 0.0324(11) Uani 1 1 d .
H135 H 1.2885 0.2421 0.8472 0.039 Uiso 1 1 calc R
F35 F 1.0082(2) 0.07691(12) 1.19698(19) 0.124(2) Uani 1 1 d U
F36 F 1.04499(19) 0.08332(11) 1.1141(2) 0.0887(13) Uani 1 1 d .
F38 F 0.8970(2) 0.21571(10) 1.0011(3) 0.1166(18) Uani 1 1 d .
C61 C 0.8936(2) 0.20695(10) 1.3028(2) 0.0318(11) Uani 1 1 d .
H61 H 0.8848 0.1925 1.3338 0.038 Uiso 1 1 calc R
C65 C 0.9450(3) 0.21977(11) 1.2176(2) 0.0401(12) Uani 1 1 d .
H65 H 0.9722 0.2143 1.1900 0.048 Uiso 1 1 calc R
C1 C 0.1690(2) 0.18081(10) 1.2694(2) 0.0326(11) Uani 1 1 d .
C78 C 0.7896(2) 0.03304(10) 0.8234(2) 0.0305(10) Uani 1 1 d .
H78 H 0.7865 0.0131 0.8032 0.037 Uiso 1 1 calc R
C26 C 0.1985(3) 0.24260(10) 0.9878(2) 0.0364(11) Uani 1 1 d .
H26 H 0.2480 0.2414 0.9955 0.044 Uiso 1 1 calc R
C70 C 0.9953(3) 0.09140(13) 1.1374(3) 0.0434(13) Uani 1 1 d U
C33 C 0.4529(3) 0.19162(10) 1.1385(2) 0.0332(11) Uani 1 1 d .
H33 H 0.4317 0.2111 1.1216 0.040 Uiso 1 1 calc R
C31 C 0.5204(3) 0.21727(11) 1.2591(3) 0.0434(13) Uani 1 1 d .
C95 C 0.6703(2) 0.00452(9) 0.5119(2) 0.0252(9) Uani 1 1 d .
C83 C 1.0869(3) 0.09726(11) 0.9572(2) 0.0400(12) Uani 1 1 d .
H83A H 1.0441 0.0880 0.9606 0.060 Uiso 1 1 calc R
H83B H 1.1181 0.1057 1.0045 0.060 Uiso 1 1 calc R
H83C H 1.1134 0.0816 0.9426 0.060 Uiso 1 1 calc R
C41 C 0.6526(3) 0.20100(11) 1.1114(3) 0.0354(11) Uani 1 1 d .
C99 C 0.5969(3) 0.00145(10) 0.3843(2) 0.0345(11) Uani 1 1 d .
H99 H 0.5900 0.0057 0.3355 0.041 Uiso 1 1 calc R
C79 C 0.8553(3) 0.04337(10) 0.8735(2) 0.0309(10) Uani 1 1 d .
C28 C 0.0764(3) 0.25494(11) 0.9105(3) 0.0452(14) Uani 1 1 d .
H28 H 0.0422 0.2623 0.8655 0.054 Uiso 1 1 calc R
C66 C 0.7852(3) 0.01983(13) 1.0376(3) 0.0487(14) Uani 1 1 d .
C40 C 0.4044(3) 0.03217(12) 1.1117(3) 0.0482(15) Uani 1 1 d .
C59 C 0.9653(2) 0.16631(10) 1.2708(2) 0.0316(10) Uani 1 1 d .
H59A H 0.9757 0.1617 1.2276 0.038 Uiso 1 1 calc R
H59B H 1.0117 0.1659 1.3137 0.038 Uiso 1 1 calc R
C129 C 1.3527(2) 0.19482(9) 0.8129(2) 0.0269(10) Uani 1 1 d .
H12A H 1.3924 0.1811 0.8144 0.032 Uiso 1 1 calc R
H12B H 1.3230 0.1837 0.8341 0.032 Uiso 1 1 calc R
C67 C 0.8178(3) 0.05118(11) 1.0318(2) 0.0355(11) Uani 1 1 d .
C71 C 0.8256(4) 0.21529(12) 0.9782(3) 0.0488(14) Uani 1 1 d .
F66 F 1.0242(2) -0.00946(8) 0.7381(3) 0.1085(16) Uani 1 1 d U
F39 F 0.8033(3) 0.24199(7) 0.94824(18) 0.0942(14) Uani 1 1 d U
C25 C 0.1766(2) 0.23356(9) 1.0420(2) 0.0275(10) Uani 1 1 d .
F23 F 0.3601(2) 0.03919(10) 1.1438(3) 0.1013(15) Uani 1 1 d .
C35 C 0.3767(3) 0.17148(12) 1.0142(3) 0.0410(12) Uani 1 1 d .
C24 C 0.2306(3) 0.22283(9) 1.1141(2) 0.0302(10) Uani 1 1 d .
H24A H 0.2762 0.2344 1.1273 0.036 Uiso 1 1 calc R
H24B H 0.2118 0.2263 1.1522 0.036 Uiso 1 1 calc R
C87 C 1.0128(3) 0.15065(12) 0.9850(2) 0.0377(12) Uani 1 1 d .
H87A H 0.9739 0.1644 0.9837 0.057 Uiso 1 1 calc R
H87B H 1.0596 0.1602 1.0131 0.057 Uiso 1 1 calc R
H87C H 1.0091 0.1312 1.0077 0.057 Uiso 1 1 calc R
C73 C 0.7455(3) 0.19361(11) 0.8566(3) 0.0449(13) Uani 1 1 d .
H73 H 0.7330 0.2142 0.8411 0.054 Uiso 1 1 calc R
C32 C 0.5020(3) 0.18854(9) 1.2100(2) 0.0287(10) Uani 1 1 d .
F64 F 1.0694(3) -0.01475(7) 0.65920(18) 0.1008(16) Uani 1 1 d U
C51 C 0.5389(3) 0.13670(13) 0.9025(3) 0.0473(14) Uani 1 1 d .
H51A H 0.5410 0.1476 0.9460 0.071 Uiso 1 1 calc R
H51B H 0.4883 0.1337 0.8695 0.071 Uiso 1 1 calc R
H51C H 0.5636 0.1488 0.8782 0.071 Uiso 1 1 calc R
C121 C 1.1446(3) 0.06366(10) 0.3841(2) 0.0326(11) Uani 1 1 d .
H12C H 1.1385 0.0775 0.3437 0.049 Uiso 1 1 calc R
H12D H 1.1177 0.0447 0.3653 0.049 Uiso 1 1 calc R
H12E H 1.1960 0.0589 0.4102 0.049 Uiso 1 1 calc R
C122 C 1.0408(2) 0.09216(10) 0.3947(2) 0.0314(10) Uani 1 1 d .
H12F H 1.0236 0.1015 0.4293 0.047 Uiso 1 1 calc R
H12G H 1.0079 0.0757 0.3684 0.047 Uiso 1 1 calc R
H12H H 1.0426 0.1077 0.3602 0.047 Uiso 1 1 calc R
C115 C 1.0833(3) -0.00603(11) 0.7267(3) 0.0427(13) Uani 1 1 d .
C86 C 0.9978(3) 0.17478(10) 0.8663(2) 0.0362(11) Uani 1 1 d .
H86A H 0.9933 0.1705 0.8168 0.054 Uiso 1 1 calc R
H86B H 1.0402 0.1877 0.8909 0.054 Uiso 1 1 calc R
H86C H 0.9544 0.1854 0.8646 0.054 Uiso 1 1 calc R
C27 C 0.1482(3) 0.25347(11) 0.9223(3) 0.0464(14) Uani 1 1 d .
H27 H 0.1635 0.2599 0.8855 0.056 Uiso 1 1 calc R
C64 C 0.9174(3) 0.24904(13) 1.2123(3) 0.0545(16) Uani 1 1 d .
H64 H 0.9259 0.2636 1.1813 0.065 Uiso 1 1 calc R
F22 F 0.3753(3) 0.03982(11) 1.0463(2) 0.134(2) Uani 1 1 d U
C15 C 0.5924(3) 0.14894(11) 1.4864(2) 0.0355(11) Uani 1 1 d .
H15A H 0.5949 0.1576 1.4425 0.053 Uiso 1 1 calc R
H15B H 0.6403 0.1418 1.5190 0.053 Uiso 1 1 calc R
H15C H 0.5757 0.1647 1.5110 0.053 Uiso 1 1 calc R
C62 C 0.8668(3) 0.23631(11) 1.2978(3) 0.0415(12) Uani 1 1 d .
H62 H 0.8408 0.2421 1.3263 0.050 Uiso 1 1 calc R
C68 C 0.8873(3) 0.05806(11) 1.0807(2) 0.0393(12) Uani 1 1 d .
H68 H 0.9130 0.0434 1.1167 0.047 Uiso 1 1 calc R
C39 C 0.4783(3) 0.04800(10) 1.1507(2) 0.0296(10) Uani 1 1 d .
C48 C 0.5628(3) 0.05256(12) 0.9751(3) 0.0491(14) Uani 1 1 d .
H48A H 0.6130 0.0484 0.9825 0.074 Uiso 1 1 calc R
H48B H 0.5304 0.0442 0.9283 0.074 Uiso 1 1 calc R
H48C H 0.5526 0.0429 1.0141 0.074 Uiso 1 1 calc R

loop_
_atom_site_aniso_label
_atom_site_aniso_U_11
_atom_site_aniso_U_22
_atom_site_aniso_U_33
_atom_site_aniso_U_23
_atom_site_aniso_U_13
_atom_site_aniso_U_12
Eu2 0.01782(12) 0.03710(13) 0.01809(11) 0.00041(9) 0.00998(9) -0.00005(9)
Eu3 0.01489(11) 0.01924(10) 0.01614(11) 0.00036(7) 0.00730(8) 0.00120(8)
Eu1 0.01854(12) 0.01984(11) 0.01928(11) 0.00044(8) 0.01034(9) 0.00125(8)
Cu1 0.0293(3) 0.0217(3) 0.0200(3) 0.00017(19) 0.0116(2) 0.0020(2)
O2 0.0323(18) 0.0241(15) 0.0219(16) -0.0010(12) 0.0109(14) 0.0008(13)
O30 0.0156(15) 0.0217(14) 0.0196(14) -0.0002(11) 0.0076(12) -0.0004(12)
O3 0.0307(18) 0.0206(14) 0.0220(16) -0.0016(11) 0.0086(13) 0.0025(13)
O10 0.0278(18) 0.0242(16) 0.0262(16) 0.0017(12) 0.0122(13) 0.0065(13)
O4 0.0294(18) 0.0229(15) 0.0238(16) 0.0009(11) 0.0160(14) 0.0012(13)
O1 0.0218(17) 0.0244(15) 0.0247(16) 0.0037(12) 0.0127(13) -0.0007(12)
C124 0.018(2) 0.023(2) 0.018(2) 0.0031(16) 0.0084(17) 0.0012(17)
O31 0.0175(16) 0.0247(15) 0.0200(15) 0.0034(11) 0.0065(12) -0.0010(12)
O9 0.0236(17) 0.0281(16) 0.0252(16) 0.0054(12) 0.0106(13) 0.0047(13)
O29 0.0228(17) 0.0216(15) 0.0217(15) 0.0004(11) 0.0069(12) 0.0026(12)
O34 0.0346(19) 0.0211(14) 0.0171(15) -0.0019(11) 0.0088(13) -0.0012(13)
O20 0.0309(19) 0.0415(19) 0.0238(16) 0.0019(13) 0.0132(14) 0.0081(15)
F61 0.0276(16) 0.0394(15) 0.0412(16) 0.0113(12) -0.0036(12) 0.0068(13)
N3 0.017(2) 0.0308(19) 0.0211(19) -0.0068(14) 0.0071(15) -0.0018(15)
F2 0.0304(16) 0.0305(14) 0.0451(16) 0.0096(11) 0.0143(12) 0.0051(12)
F49 0.0382(17) 0.0423(15) 0.0348(15) -0.0125(12) 0.0109(12) 0.0142(13)
O13 0.0226(17) 0.0290(16) 0.0257(16) 0.0020(12) 0.0111(13) -0.0006(13)
F10 0.067(2) 0.0363(15) 0.0309(15) -0.0131(11) 0.0248(14) -0.0153(14)
F56 0.0361(17) 0.0415(15) 0.0311(15) 0.0068(12) -0.0017(12) -0.0055(13)
F54 0.0455(19) 0.0638(19) 0.0266(15) -0.0092(12) 0.0157(13) -0.0083(15)
F7 0.0445(18) 0.0318(14) 0.0408(16) 0.0108(12) 0.0096(13) -0.0060(13)
N7 0.0190(19) 0.0211(17) 0.0193(18) -0.0010(13) 0.0105(14) 0.0007(15)
F6 0.0424(19) 0.0419(16) 0.0542(18) -0.0129(13) 0.0299(14) 0.0010(14)
F43 0.0453(19) 0.071(2) 0.0427(17) -0.0106(14) 0.0254(15) -0.0264(16)
F8 0.0357(17) 0.0349(15) 0.0455(16) 0.0032(12) 0.0099(13) 0.0131(13)
O26 0.0204(17) 0.0265(15) 0.0190(15) -0.0013(11) 0.0081(13) 0.0021(13)
O19 0.0301(19) 0.0380(18) 0.0247(16) 0.0003(13) 0.0180(14) 0.0017(14)
O5 0.0222(17) 0.0308(16) 0.0258(16) 0.0011(12) 0.0157(13) 0.0073(13)
O24 0.0258(17) 0.0265(15) 0.0245(16) -0.0069(12) 0.0098(13) 0.0015(13)
F51 0.060(2) 0.0273(14) 0.077(2) 0.0153(14) 0.0435(17) 0.0111(14)
F50 0.0228(16) 0.0454(16) 0.0529(17) -0.0118(13) 0.0096(13) 0.0097(13)
F12 0.0340(17) 0.0443(16) 0.0425(16) -0.0069(12) 0.0171(13) -0.0162(13)
N8 0.0168(19) 0.0246(17) 0.0184(17) -0.0014(13) 0.0102(14) -0.0025(15)
O8 0.0296(18) 0.0200(15) 0.0318(16) -0.0007(12) 0.0164(14) 0.0028(13)
N2 0.020(2) 0.0217(17) 0.0225(18) 0.0025(13) 0.0123(15) 0.0032(15)
O14 0.0250(17) 0.0280(15) 0.0230(15) -0.0051(12) 0.0158(13) -0.0053(13)
F9 0.058(2) 0.0360(15) 0.0231(14) 0.0089(11) 0.0141(13) 0.0109(13)
O7 0.0291(18) 0.0273(15) 0.0256(16) 0.0014(12) 0.0199(13) 0.0032(13)
F11 0.0452(19) 0.0235(14) 0.0562(18) -0.0078(12) 0.0116(14) 0.0030(13)
O28 0.0240(17) 0.0203(15) 0.0212(15) 0.0023(11) 0.0111(12) 0.0037(12)
F14 0.073(2) 0.0301(15) 0.076(2) -0.0043(14) 0.0356(19) 0.0187(16)
O27 0.0171(16) 0.0235(14) 0.0232(15) -0.0015(11) 0.0068(12) 0.0015(12)
N5 0.021(2) 0.0318(19) 0.0229(18) -0.0039(15) 0.0154(15) -0.0049(16)
O6 0.0306(18) 0.0233(15) 0.0199(15) 0.0061(11) 0.0028(13) 0.0050(13)
F5 0.080(2) 0.0297(15) 0.067(2) -0.0138(13) 0.0547(18) -0.0142(15)
N6 0.020(2) 0.0318(19) 0.0156(17) 0.0008(14) 0.0094(15) -0.0001(16)
F58 0.0417(19) 0.0419(16) 0.0413(17) -0.0165(13) 0.0039(14) -0.0084(14)
F57 0.058(2) 0.0359(16) 0.0406(16) 0.0135(12) 0.0096(14) 0.0205(14)
O21 0.0233(17) 0.0385(18) 0.0212(15) -0.0020(13) 0.0098(13) 0.0009(14)
C82 0.021(2) 0.042(3) 0.017(2) -0.0021(18) 0.0080(18) 0.003(2)
F53 0.052(2) 0.0308(15) 0.0496(18) -0.0087(12) 0.0046(15) -0.0066(14)
O22 0.0212(18) 0.0397(19) 0.0304(17) 0.0065(14) 0.0109(13) 0.0039(14)
O23 0.0229(18) 0.0382(17) 0.0302(16) -0.0025(13) 0.0201(14) 0.0001(14)
O17 0.0267(19) 0.050(2) 0.0244(17) 0.0046(14) 0.0095(14) -0.0080(16)
O15 0.0189(17) 0.0357(17) 0.0243(16) -0.0018(12) 0.0023(13) -0.0077(13)
F60 0.048(2) 0.0538(18) 0.067(2) -0.0296(15) 0.0346(17) -0.0051(15)
F55 0.0383(18) 0.081(2) 0.0286(15) 0.0184(14) 0.0155(13) -0.0008(16)
N4 0.017(2) 0.041(2) 0.0220(19) -0.0059(15) 0.0098(15) -0.0040(16)
F52 0.0174(16) 0.072(2) 0.0576(19) -0.0329(15) 0.0027(13) 0.0002(14)
F4 0.071(2) 0.0492(17) 0.0301(16) -0.0134(13) 0.0089(15) 0.0091(16)
O11 0.0251(18) 0.0260(16) 0.0288(16) -0.0008(12) 0.0116(13) -0.0045(13)
O32 0.0219(16) 0.0238(14) 0.0170(14) 0.0005(11) 0.0135(12) -0.0002(12)
C20 0.024(2) 0.023(2) 0.024(2) 0.0032(17) 0.0136(19) 0.0062(18)
O33 0.0272(18) 0.0305(16) 0.0245(15) 0.0027(12) 0.0160(13) -0.0043(13)
F17 0.0376(19) 0.086(2) 0.0383(17) 0.0125(15) 0.0009(14) -0.0040(18)
F3 0.0233(17) 0.067(2) 0.089(2) 0.0263(17) 0.0326(16) 0.0136(15)
C11 0.017(2) 0.025(2) 0.023(2) 0.0017(16) 0.0109(17) 0.0012(18)
O25 0.0225(17) 0.0392(17) 0.0194(15) 0.0033(12) 0.0135(13) 0.0068(14)
F45 0.0381(18) 0.068(2) 0.0358(16) 0.0133(14) 0.0000(13) -0.0113(16)
F59 0.091(3) 0.0290(15) 0.0512(18) -0.0088(13) 0.0302(18) -0.0267(16)
C37 0.039(3) 0.030(2) 0.026(2) 0.0060(18) 0.022(2) 0.010(2)
O16 0.0196(17) 0.055(2) 0.0210(15) -0.0037(13) 0.0149(13) -0.0032(15)
F32 0.064(2) 0.0502(18) 0.060(2) 0.0158(15) 0.0194(18) -0.0082(17)
F19 0.051(2) 0.062(2) 0.054(2) 0.0132(15) 0.0150(16) 0.0281(17)
F1 0.060(2) 0.0493(18) 0.0320(16) 0.0010(13) -0.0086(14) 0.0112(16)
F20 0.078(3) 0.0289(16) 0.081(2) 0.0151(14) 0.047(2) 0.0223(16)
F65 0.057(2) 0.0222(14) 0.0533(18) 0.0075(12) 0.0031(15) -0.0019(14)
F21 0.081(3) 0.0564(19) 0.085(2) 0.0285(17) 0.070(2) 0.0379(18)
C9 0.017(2) 0.027(2) 0.027(2) -0.0041(17) 0.0141(19) -0.0018(18)
C2 0.019(2) 0.028(2) 0.025(2) 0.0039(18) 0.0105(19) -0.0022(18)
F15 0.078(3) 0.0400(17) 0.049(2) -0.0163(14) 0.0155(17) 0.0104(16)
O12 0.0246(17) 0.0281(16) 0.0219(15) 0.0017(12) 0.0119(13) -0.0017(13)
O18 0.0232(18) 0.0400(18) 0.0255(17) 0.0000(14) 0.0090(13) -0.0036(14)
C18 0.018(2) 0.024(2) 0.022(2) 0.0030(16) 0.0116(17) 0.0031(17)
F25 0.070(2) 0.0539(18) 0.0328(16) 0.0093(13) 0.0256(15) -0.0119(16)
N1 0.020(2) 0.0221(17) 0.0221(18) 0.0019(14) 0.0138(15) 0.0033(15)
F46 0.0292(18) 0.0525(19) 0.097(3) 0.0018(17) 0.0229(17) 0.0124(15)
C23 0.018(2) 0.020(2) 0.025(2) 0.0002(16) 0.0123(18) 0.0017(17)
F18 0.059(2) 0.092(2) 0.0351(16) 0.0280(16) 0.0295(16) 0.0309(19)
C81 0.023(2) 0.028(2) 0.025(2) 0.0009(17) 0.0169(19) -0.0030(19)
F30 0.064(2) 0.129(3) 0.0329(17) -0.0275(18) 0.0296(16) -0.059(2)
C85 0.021(2) 0.039(2) 0.021(2) -0.0074(18) 0.0119(18) -0.009(2)
C12 0.019(2) 0.029(2) 0.025(2) 0.0104(17) 0.0118(18) 0.0100(18)
C21 0.020(2) 0.026(2) 0.022(2) 0.0035(17) 0.0108(18) 0.0014(18)
F26 0.058(2) 0.074(2) 0.0511(19) 0.0217(16) 0.0172(16) -0.0331(18)
F44 0.046(2) 0.064(2) 0.057(2) -0.0327(16) 0.0084(16) 0.0034(16)
F63 0.0329(18) 0.068(2) 0.0494(18) -0.0298(16) -0.0099(14) 0.0063(16)
F62 0.0192(16) 0.091(2) 0.0480(18) 0.0265(16) 0.0052(13) -0.0092(16)
C126 0.018(2) 0.022(2) 0.023(2) -0.0038(16) 0.0110(17) -0.0027(17)
C127 0.023(2) 0.026(2) 0.016(2) 0.0017(16) 0.0097(17) 0.0021(18)
C112 0.017(2) 0.031(2) 0.013(2) 0.0011(16) 0.0080(16) 0.0027(18)
C53 0.016(2) 0.030(2) 0.019(2) -0.0052(17) 0.0104(17) -0.0011(18)
F24 0.076(3) 0.0396(18) 0.093(3) -0.0160(17) 0.036(2) -0.0264(18)
C5 0.038(3) 0.034(3) 0.027(3) -0.0032(19) 0.016(2) -0.002(2)
C46 0.016(2) 0.030(2) 0.020(2) -0.0038(16) 0.0107(18) 0.0013(18)
C108 0.031(3) 0.020(2) 0.031(2) 0.0048(17) 0.015(2) 0.0017(19)
F37 0.134(4) 0.060(2) 0.051(2) -0.0163(16) 0.055(2) -0.022(2)
C49 0.013(2) 0.075(4) 0.036(3) -0.011(2) 0.008(2) -0.011(2)
C117 0.019(2) 0.021(2) 0.019(2) -0.0055(16) 0.0071(17) -0.0021(17)
C4 0.029(3) 0.028(2) 0.026(2) -0.0026(18) 0.017(2) -0.0067(19)
C13 0.022(3) 0.039(3) 0.032(3) 0.0134(19) 0.016(2) 0.010(2)
C103 0.017(2) 0.029(2) 0.026(2) 0.0005(17) 0.0082(18) 0.0025(18)
C101 0.022(3) 0.030(2) 0.034(3) 0.0002(19) 0.011(2) 0.0002(19)
C14 0.029(3) 0.026(2) 0.039(3) 0.0108(19) 0.019(2) 0.009(2)
F29 0.062(2) 0.068(2) 0.0313(16) -0.0112(14) 0.0147(15) -0.0425(17)
C57 0.021(2) 0.032(2) 0.023(2) -0.0009(18) 0.0099(19) -0.0079(19)
C22 0.026(3) 0.027(2) 0.021(2) -0.0018(17) 0.0125(19) -0.0039(19)
C56 0.017(2) 0.031(2) 0.020(2) -0.0057(17) 0.0053(18) -0.0017(18)
C19 0.021(2) 0.025(2) 0.020(2) 0.0008(16) 0.0132(17) 0.0004(18)
F27 0.087(3) 0.0478(18) 0.085(2) 0.0392(17) 0.055(2) 0.0332(19)
C36 0.056(4) 0.034(3) 0.048(3) 0.011(2) 0.033(3) 0.019(3)
C106 0.030(3) 0.030(2) 0.030(2) 0.0097(19) 0.012(2) 0.003(2)
C114 0.026(3) 0.025(2) 0.018(2) 0.0027(17) 0.0092(18) 0.0033(19)
C16 0.019(2) 0.037(2) 0.021(2) 0.0061(18) 0.0071(18) 0.0038(19)
C47 0.023(3) 0.048(3) 0.021(2) -0.018(2) 0.0086(19) -0.009(2)
C7 0.019(2) 0.028(2) 0.027(2) 0.0001(18) 0.0116(19) 0.0058(18)
F40 0.064(3) 0.139(4) 0.100(3) 0.040(3) -0.023(3) 0.019(3)
C77 0.026(3) 0.035(2) 0.017(2) 0.0035(18) 0.0113(18) -0.003(2)
C43 0.030(3) 0.029(2) 0.029(2) -0.0010(18) 0.014(2) -0.008(2)
F28 0.055(2) 0.092(3) 0.051(2) 0.0132(18) -0.0233(17) 0.005(2)
C118 0.030(3) 0.033(2) 0.028(2) -0.0082(19) 0.014(2) -0.011(2)
C8 0.020(2) 0.032(2) 0.022(2) -0.0028(17) 0.0072(18) 0.0015(19)
C55 0.024(2) 0.031(2) 0.016(2) 0.0029(17) 0.0042(18) -0.0007(19)
C93 0.019(2) 0.028(2) 0.029(2) 0.0036(18) 0.0116(19) 0.0031(19)
C107 0.018(2) 0.029(2) 0.027(2) 0.0071(17) 0.0133(18) 0.0050(18)
C116 0.016(2) 0.019(2) 0.020(2) 0.0005(15) 0.0090(17) 0.0001(16)
C105 0.015(2) 0.036(3) 0.033(3) -0.0093(19) 0.0078(19) -0.0038(19)
C123 0.014(2) 0.022(2) 0.018(2) -0.0008(15) 0.0075(17) 0.0002(17)
C50 0.013(2) 0.061(3) 0.020(2) -0.008(2) 0.0041(18) -0.003(2)
C113 0.021(2) 0.023(2) 0.023(2) 0.0042(16) 0.0049(18) 0.0053(18)
C3 0.021(2) 0.033(2) 0.024(2) -0.0021(18) 0.0114(19) -0.0045(19)
C88 0.021(2) 0.028(2) 0.017(2) 0.0018(16) 0.0130(18) -0.0005(18)
C119 0.030(3) 0.024(2) 0.035(3) -0.0054(18) 0.014(2) 0.005(2)
C111 0.024(3) 0.034(2) 0.023(2) 0.0016(19) 0.0026(19) 0.002(2)
C131 0.035(3) 0.033(3) 0.031(3) -0.0001(19) 0.009(2) -0.002(2)
F34 0.047(2) 0.081(3) 0.081(3) -0.027(2) -0.0123(19) -0.008(2)
F33 0.057(2) 0.095(3) 0.082(2) 0.040(2) 0.041(2) -0.011(2)
C98 0.032(3) 0.032(3) 0.039(3) -0.010(2) 0.009(2) -0.005(2)
C44 0.020(2) 0.032(2) 0.025(2) 0.0001(18) 0.0097(19) -0.0035(19)
C125 0.022(2) 0.020(2) 0.026(2) 0.0006(16) 0.0131(18) 0.0028(18)
C134 0.071(4) 0.022(2) 0.034(3) -0.001(2) 0.027(3) -0.003(2)
F31 0.110(3) 0.080(2) 0.042(2) 0.0098(17) 0.004(2) -0.058(2)
C45 0.031(3) 0.054(3) 0.025(3) 0.001(2) 0.006(2) -0.017(3)
C17 0.035(3) 0.048(3) 0.025(2) 0.008(2) 0.017(2) 0.012(2)
C102 0.021(2) 0.025(2) 0.022(2) 0.0032(17) 0.0117(19) 0.0039(18)
C128 0.022(2) 0.019(2) 0.023(2) 0.0006(16) 0.0118(18) -0.0014(17)
C96 0.046(3) 0.040(3) 0.034(3) -0.002(2) 0.018(2) -0.008(2)
F48 0.072(3) 0.125(3) 0.096(3) 0.078(3) 0.041(2) 0.055(3)
C75 0.075(5) 0.061(4) 0.042(4) 0.012(3) 0.007(3) 0.022(4)
C104 0.016(2) 0.025(2) 0.023(2) 0.0020(17) 0.0098(18) -0.0029(18)
C69 0.028(3) 0.052(3) 0.018(2) 0.002(2) 0.0098(19) -0.004(2)
C120 0.020(2) 0.028(2) 0.018(2) -0.0042(16) 0.0096(18) -0.0009(18)
C109 0.016(2) 0.026(2) 0.031(2) -0.0053(18) 0.0142(18) -0.0040(18)
F16 0.066(2) 0.071(2) 0.052(2) 0.0266(16) 0.0152(17) 0.0424(19)
C84 0.024(3) 0.060(3) 0.029(3) -0.013(2) 0.012(2) -0.011(2)
C133 0.080(5) 0.028(3) 0.019(2) -0.0037(19) 0.015(3) -0.015(3)
C130 0.037(3) 0.022(2) 0.015(2) 0.0019(16) 0.0084(19) -0.0047(19)
C91 0.027(3) 0.026(2) 0.020(2) -0.0018(17) 0.0157(19) -0.0010(19)
C76 0.033(3) 0.044(3) 0.031(3) -0.002(2) 0.017(2) -0.005(2)
C42 0.023(2) 0.025(2) 0.031(2) 0.0032(18) 0.017(2) 0.0009(19)
C100 0.031(3) 0.026(2) 0.038(3) -0.0010(19) 0.019(2) 0.004(2)
C132 0.044(3) 0.043(3) 0.034(3) 0.000(2) 0.003(2) -0.020(3)
C74 0.043(3) 0.052(3) 0.033(3) 0.012(2) 0.022(2) 0.014(3)
C38 0.047(3) 0.023(2) 0.034(3) -0.0031(19) 0.019(2) 0.001(2)
F13 0.090(3) 0.051(2) 0.143(3) -0.044(2) 0.085(3) -0.044(2)
C80 0.040(4) 0.042(3) 0.058(4) 0.010(3) 0.020(3) 0.011(3)
C90 0.021(2) 0.023(2) 0.022(2) 0.0015(16) 0.0110(18) 0.0044(18)
F47 0.054(2) 0.052(2) 0.125(3) -0.022(2) 0.014(2) 0.0215(18)
C34 0.026(3) 0.031(2) 0.030(2) 0.0123(19) 0.017(2) 0.008(2)
C60 0.018(2) 0.040(3) 0.018(2) -0.0010(18) -0.0020(18) -0.015(2)
C94 0.035(3) 0.024(2) 0.038(3) -0.0055(19) 0.015(2) 0.000(2)
C6 0.031(3) 0.026(2) 0.028(2) 0.0010(18) 0.009(2) 0.003(2)
C92 0.029(3) 0.024(2) 0.029(2) -0.0030(17) 0.019(2) 0.0022(19)
F42 0.149(4) 0.068(3) 0.059(2) 0.0238(19) -0.003(2) 0.035(3)
C110 0.034(3) 0.026(2) 0.037(3) -0.0053(19) 0.016(2) -0.004(2)
C10 0.032(3) 0.025(2) 0.030(3) 0.0009(18) 0.013(2) -0.002(2)
C58 0.024(2) 0.037(2) 0.015(2) 0.0016(17) 0.0092(18) -0.002(2)
C89 0.024(2) 0.026(2) 0.023(2) -0.0009(17) 0.0168(19) -0.0006(18)
C52 0.022(3) 0.108(5) 0.021(3) -0.021(3) 0.007(2) -0.011(3)
C97 0.043(3) 0.037(3) 0.056(3) -0.004(2) 0.028(3) -0.018(2)
C72 0.047(3) 0.037(3) 0.038(3) 0.002(2) 0.030(2) 0.001(2)
C30 0.038(3) 0.029(2) 0.035(3) -0.0033(19) 0.011(2) 0.001(2)
C54 0.021(2) 0.026(2) 0.024(2) 0.0003(17) 0.0093(18) -0.0012(18)
C29 0.030(3) 0.035(3) 0.053(3) -0.008(2) 0.003(2) 0.011(2)
F41 0.151(5) 0.130(4) 0.0277(19) 0.014(2) 0.017(2) 0.059(3)
C63 0.050(4) 0.039(3) 0.047(3) 0.003(2) 0.002(3) -0.007(3)
C135 0.041(3) 0.027(2) 0.029(2) -0.0002(18) 0.014(2) 0.002(2)
F35 0.081(3) 0.196(5) 0.049(2) 0.055(3) -0.026(2) -0.073(3)
F36 0.031(2) 0.145(4) 0.077(3) -0.024(2) 0.0081(18) 0.010(2)
F38 0.070(3) 0.099(3) 0.182(5) -0.080(3) 0.052(3) -0.039(3)
C61 0.029(3) 0.036(3) 0.027(2) 0.0044(19) 0.008(2) -0.011(2)
C65 0.037(3) 0.051(3) 0.030(3) 0.000(2) 0.010(2) -0.022(3)
C1 0.024(3) 0.036(3) 0.037(3) 0.007(2) 0.011(2) 0.002(2)
C78 0.030(3) 0.033(2) 0.034(3) 0.0023(19) 0.018(2) 0.002(2)
C26 0.038(3) 0.036(3) 0.033(3) 0.003(2) 0.012(2) 0.005(2)
C70 0.039(3) 0.058(3) 0.030(3) 0.002(2) 0.009(2) -0.009(3)
C33 0.035(3) 0.026(2) 0.045(3) 0.010(2) 0.022(2) 0.009(2)
C31 0.051(4) 0.027(3) 0.063(4) -0.007(2) 0.033(3) 0.004(2)
C95 0.027(3) 0.020(2) 0.029(2) -0.0050(17) 0.0115(19) 0.0030(18)
C83 0.038(3) 0.057(3) 0.020(2) 0.002(2) 0.006(2) 0.001(3)
C41 0.032(3) 0.039(3) 0.038(3) 0.007(2) 0.017(2) -0.006(2)
C99 0.036(3) 0.038(3) 0.031(3) 0.002(2) 0.016(2) 0.009(2)
C79 0.028(3) 0.033(3) 0.034(3) 0.014(2) 0.015(2) 0.007(2)
C28 0.054(4) 0.031(3) 0.030(3) 0.000(2) -0.005(2) 0.016(3)
C66 0.045(4) 0.061(4) 0.034(3) 0.012(3) 0.009(3) -0.019(3)
C40 0.067(4) 0.038(3) 0.035(3) -0.005(2) 0.016(3) -0.025(3)
C59 0.021(3) 0.042(3) 0.028(2) -0.0028(19) 0.0058(19) -0.013(2)
C129 0.033(3) 0.022(2) 0.021(2) -0.0009(16) 0.0051(19) 0.0023(19)
C67 0.033(3) 0.052(3) 0.023(2) 0.006(2) 0.014(2) -0.010(2)
C71 0.069(5) 0.041(3) 0.046(3) -0.004(2) 0.033(3) -0.004(3)
F66 0.055(3) 0.045(2) 0.222(5) 0.039(3) 0.051(3) -0.0100(19)
F39 0.174(4) 0.0385(19) 0.058(2) 0.0013(16) 0.033(2) -0.005(2)
C25 0.033(3) 0.021(2) 0.022(2) 0.0028(17) 0.0041(19) 0.0051(19)
F23 0.055(3) 0.097(3) 0.166(4) -0.064(3) 0.059(3) -0.037(2)
C35 0.036(3) 0.053(3) 0.039(3) 0.017(2) 0.020(2) 0.018(3)
C24 0.036(3) 0.024(2) 0.027(2) 0.0008(18) 0.008(2) 0.003(2)
C87 0.031(3) 0.059(3) 0.028(3) -0.013(2) 0.016(2) -0.009(2)
C73 0.063(4) 0.035(3) 0.037(3) 0.009(2) 0.020(3) 0.006(3)
C32 0.033(3) 0.020(2) 0.046(3) 0.0014(19) 0.029(2) 0.000(2)
F64 0.167(4) 0.0358(18) 0.043(2) -0.0076(15) -0.018(2) -0.020(2)
C51 0.026(3) 0.073(4) 0.041(3) 0.012(3) 0.011(2) -0.001(3)
C121 0.042(3) 0.037(3) 0.026(2) -0.0079(19) 0.022(2) -0.004(2)
C122 0.028(3) 0.030(2) 0.031(3) -0.0038(19) 0.006(2) -0.002(2)
C115 0.043(3) 0.025(2) 0.047(3) 0.009(2) 0.005(3) -0.003(2)
C86 0.033(3) 0.033(3) 0.045(3) -0.006(2) 0.018(2) -0.008(2)
C27 0.069(4) 0.037(3) 0.029(3) 0.004(2) 0.014(3) 0.009(3)
C64 0.054(4) 0.052(4) 0.043(3) 0.014(3) 0.004(3) -0.025(3)
F22 0.126(4) 0.145(4) 0.066(3) 0.043(2) -0.033(2) -0.104(3)
C15 0.025(3) 0.047(3) 0.035(3) -0.002(2) 0.013(2) 0.003(2)
C62 0.038(3) 0.042(3) 0.037(3) -0.004(2) 0.008(2) -0.007(2)
C68 0.036(3) 0.053(3) 0.025(3) 0.011(2) 0.008(2) -0.009(2)
C39 0.043(3) 0.028(2) 0.022(2) -0.0043(18) 0.017(2) -0.007(2)
C48 0.046(4) 0.055(3) 0.042(3) -0.026(3) 0.012(3) -0.012(3)

loop_
_atom_type_symbol
_atom_type_description
_atom_type_scat_dispersion_real
_atom_type_scat_dispersion_imag
_atom_type_scat_source
C C 0.0033 0.0016 'International Tables Vol C Tables 4.2.6.8 and 6.1.1.4'
H H 0.0000 0.0000 'International Tables Vol C Tables 4.2.6.8 and 6.1.1.4'
Cu Cu 0.3201 1.2651 'International Tables Vol C Tables 4.2.6.8 and 6.1.1.4'
Eu Eu -0.1578 3.6682 'International Tables Vol C Tables 4.2.6.8 and 6.1.1.4'
F F 0.0171 0.0103 'International Tables Vol C Tables 4.2.6.8 and 6.1.1.4'
N N 0.0061 0.0033 'International Tables Vol C Tables 4.2.6.8 and 6.1.1.4'
O O 0.0106 0.0060 'International Tables Vol C Tables 4.2.6.8 and 6.1.1.4'

loop_
_geom_angle_atom_site_label_1
_geom_angle_atom_site_label_2
_geom_angle_atom_site_label_3
_geom_angle
_geom_angle_site_symmetry_3
O21 Eu2 O18 139.54(10) .
O21 Eu2 O16 89.56(10) .
O18 Eu2 O16 104.70(10) .
O21 Eu2 O20 72.65(10) .
O18 Eu2 O20 147.06(10) .
O16 Eu2 O20 76.65(10) .
O21 Eu2 O17 76.29(10) .
O18 Eu2 O17 72.43(10) .
O16 Eu2 O17 72.78(11) .
O20 Eu2 O17 136.06(11) .
O21 Eu2 O23 105.21(9) .
O18 Eu2 O23 87.63(10) .
O16 Eu2 O23 140.50(10) .
O20 Eu2 O23 73.43(10) .
O17 Eu2 O23 145.85(10) .
O21 Eu2 O22 71.93(10) .
O18 Eu2 O22 75.50(10) .
O16 Eu2 O22 145.51(10) .
O20 Eu2 O22 122.11(9) .
O17 Eu2 O22 74.63(10) .
O23 Eu2 O22 73.65(10) .
O21 Eu2 O19 143.49(10) .
O18 Eu2 O19 76.85(10) .
O16 Eu2 O19 74.08(10) .
O20 Eu2 O19 71.90(10) .
O17 Eu2 O19 126.42(10) .
O23 Eu2 O19 72.52(9) .
O22 Eu2 O19 136.68(10) .
O27 Eu3 O32 87.89(9) .
O27 Eu3 O30 143.66(9) .
O32 Eu3 O30 71.86(9) .
O27 Eu3 O29 137.11(9) .
O32 Eu3 O29 106.54(9) .
O30 Eu3 O29 78.64(9) .
O27 Eu3 O31 73.04(9) .
O32 Eu3 O31 76.50(9) .
O30 Eu3 O31 73.04(9) .
O29 Eu3 O31 149.00(9) .
O27 Eu3 O28 73.50(9) .
O32 Eu3 O28 74.21(9) .
O30 Eu3 O28 125.90(9) .
O29 Eu3 O28 72.21(9) .
O31 Eu3 O28 135.79(8) .
O27 Eu3 O26 72.40(9) .
O32 Eu3 O26 147.09(8) .
O30 Eu3 O26 137.89(8) .
O29 Eu3 O26 74.44(9) .
O31 Eu3 O26 120.03(9) .
O28 Eu3 O26 75.01(9) .
O27 Eu3 O25 109.22(9) .
O32 Eu3 O25 138.07(9) .
O30 Eu3 O25 72.30(9) .
O29 Eu3 O25 86.87(9) .
O31 Eu3 O25 72.84(9) .
O28 Eu3 O25 146.61(9) .
O26 Eu3 O25 74.44(9) .
O13 Eu1 O9 136.12(10) .
O13 Eu1 O7 91.15(10) .
O9 Eu1 O7 103.54(10) .
O13 Eu1 O11 147.72(9) .
O9 Eu1 O11 75.44(10) .
O7 Eu1 O11 70.84(9) .
O13 Eu1 O8 72.15(10) .
O9 Eu1 O8 72.22(10) .
O7 Eu1 O8 75.08(9) .
O11 Eu1 O8 125.02(10) .
O13 Eu1 O10 77.67(10) .
O9 Eu1 O10 145.32(10) .
O7 Eu1 O10 78.72(9) .
O11 Eu1 O10 72.75(10) .
O8 Eu1 O10 139.15(9) .
O13 Eu1 O12 72.83(9) .
O9 Eu1 O12 74.12(10) .
O7 Eu1 O12 149.61(9) .
O11 Eu1 O12 134.41(9) .
O8 Eu1 O12 75.46(9) .
O10 Eu1 O12 120.82(10) .
O13 Eu1 O14 103.37(9) .
O9 Eu1 O14 92.31(9) .
O7 Eu1 O14 138.81(9) .
O11 Eu1 O14 77.02(9) .
O8 Eu1 O14 146.01(9) .
O10 Eu1 O14 67.46(9) .
O12 Eu1 O14 71.18(9) .
O1 Cu1 O3 164.19(12) .
O1 Cu1 O2 93.45(12) .
O3 Cu1 O2 89.40(11) .
O1 Cu1 O4 87.87(12) .
O3 Cu1 O4 93.00(11) .
O2 Cu1 O4 166.43(12) .
O1 Cu1 O5 93.94(10) .
O3 Cu1 O5 101.74(11) .
O2 Cu1 O5 86.88(11) .
O4 Cu1 O5 79.55(10) .
O1 Cu1 O33 76.96(10) 1_456
O3 Cu1 O33 87.76(11) 1_456
O2 Cu1 O33 85.73(11) 1_456
O4 Cu1 O33 107.69(10) 1_456
O5 Cu1 O33 167.89(9) 1_456
C4 O2 Cu1 123.7(3) .
C112 O30 Eu3 134.2(3) .
C7 O3 Cu1 124.3(3) .
C37 O10 Eu1 132.6(3) .
C9 O4 Cu1 124.1(3) .
C2 O1 Cu1 123.7(3) .
C125 C124 C123 120.1(4) .
C125 C124 H124 120.0 .
C123 C124 H124 120.0 .
C114 O31 Eu3 134.0(3) .
C34 O9 Eu1 133.7(3) .
C109 O29 Eu3 132.7(3) .
C126 O34 C129 115.6(3) .
C74 O20 Eu2 135.7(3) .
O14 N3 C46 125.4(3) .
O14 N3 C47 120.6(3) .
C46 N3 C47 113.3(3) .
C44 O13 Eu1 131.5(3) .
O32 N7 C116 126.1(3) .
O32 N7 C117 119.8(3) .
C116 N7 C117 113.4(3) .
C102 O26 Eu3 132.7(2) .
C72 O19 Eu2 134.9(3) .
N1 O5 Cu1 131.3(2) .
C91 O24 C94 116.2(3) .
O33 N8 C116 125.1(3) .
O33 N8 C120 122.3(3) .
C116 N8 C120 112.2(3) .
C32 O8 Eu1 132.8(3) .
O7 N2 C11 126.3(3) .
O7 N2 C12 119.8(3) .
C11 N2 C12 112.8(3) .
N3 O14 Eu1 140.8(2) .
N2 O7 Eu1 143.6(2) .
C107 O28 Eu3 131.7(2) .
C104 O27 Eu3 134.2(2) .
O23 N5 C81 126.2(4) .
O23 N5 C85 121.2(3) .
C81 N5 C85 111.8(3) .
C21 O6 C24 116.3(3) .
O25 N6 C81 125.5(3) .
O25 N6 C82 121.3(3) .
C81 N6 C82 112.7(3) .
C77 O21 Eu2 135.4(3) .
N6 C82 C84 110.5(3) .
N6 C82 C83 105.9(3) .
C84 C82 C83 111.2(4) .
N6 C82 C85 99.1(3) .
C84 C82 C85 115.1(4) .
C83 C82 C85 114.0(3) .
C79 O22 Eu2 133.2(3) .
N5 O23 Eu2 139.9(2) .
C67 O17 Eu2 131.2(3) .
C56 O15 C59 117.7(3) .
O16 N4 C46 125.5(3) .
O16 N4 C50 120.2(3) .
C46 N4 C50 113.7(3) .
C39 O11 Eu1 134.4(3) .
N7 O32 Eu3 135.2(2) .
C19 C20 C21 119.3(4) .
C19 C20 H20 120.4 .
C21 C20 H20 120.4 .
N8 O33 Cu1 132.3(2) 1_654
N2 C11 N1 107.3(3) .
N2 C11 C18 127.4(3) .
N1 C11 C18 125.4(3) .
N6 O25 Eu3 138.7(2) .
O10 C37 C38 128.1(4) .
O10 C37 C36 113.5(4) .
C38 C37 C36 118.3(4) .
N4 O16 Eu2 142.7(3) .
O4 C9 C8 128.1(4) .
O4 C9 C10 114.5(3) .
C8 C9 C10 117.4(4) .
O1 C2 C3 128.8(4) .
O1 C2 C1 112.2(4) .
C3 C2 C1 118.9(4) .
C42 O12 Eu1 131.5(2) .
C69 O18 Eu2 132.8(3) .
C19 C18 C23 119.2(4) .
C19 C18 C11 119.2(4) .
C23 C18 C11 121.5(3) .
O5 N1 C11 125.7(3) .
O5 N1 C16 121.8(3) .
C11 N1 C16 111.9(3) .
C22 C23 C18 120.0(4) .
C22 C23 H23 120.0 .
C18 C23 H23 120.0 .
N6 C81 N5 107.0(4) .
N6 C81 C88 126.8(4) .
N5 C81 C88 126.1(4) .
N5 C85 C87 110.3(3) .
N5 C85 C86 105.4(3) .
C87 C85 C86 110.7(4) .
N5 C85 C82 99.9(3) .
C87 C85 C82 115.5(4) .
C86 C85 C82 114.0(3) .
N2 C12 C14 105.9(3) .
N2 C12 C13 110.2(3) .
C14 C12 C13 110.7(3) .
N2 C12 C16 99.7(3) .
C14 C12 C16 114.2(3) .
C13 C12 C16 115.1(4) .
O6 C21 C20 123.9(4) .
O6 C21 C22 116.5(3) .
C20 C21 C22 119.6(4) .
O34 C126 C125 115.9(3) .
O34 C126 C127 124.1(3) .
C125 C126 C127 120.0(4) .
C128 C127 C126 119.7(4) .
C128 C127 H127 120.1 .
C126 C127 H127 120.1 .
O30 C112 C113 128.4(4) .
O30 C112 C111 114.0(4) .
C113 C112 C111 117.6(4) .
C58 C53 C54 118.8(4) .
C58 C53 C46 119.6(4) .
C54 C53 C46 121.6(4) .
F5 C5 F4 108.3(4) .
F5 C5 F6 106.6(4) .
F4 C5 F6 106.8(3) .
F5 C5 C4 111.3(3) .
F4 C5 C4 113.2(4) .
F6 C5 C4 110.3(4) .
N4 C46 N3 106.0(3) .
N4 C46 C53 126.9(4) .
N3 C46 C53 127.1(3) .
C109 C108 C107 121.3(4) .
C109 C108 H108 119.4 .
C107 C108 H108 119.4 .
C47 C49 H49A 109.5 .
C47 C49 H49B 109.5 .
H49A C49 H49B 109.5 .
C47 C49 H49C 109.5 .
H49A C49 H49C 109.5 .
H49B C49 H49C 109.5 .
N7 C117 C118 110.4(3) .
N7 C117 C119 105.4(3) .
C118 C117 C119 111.1(3) .
N7 C117 C120 99.0(3) .
C118 C117 C120 115.7(3) .
C119 C117 C120 114.1(3) .
O2 C4 C3 128.5(4) .
O2 C4 C5 112.9(4) .
C3 C4 C5 118.5(4) .
C12 C13 H13A 109.5 .
C12 C13 H13B 109.5 .
H13A C13 H13B 109.5 .
C12 C13 H13C 109.5 .
H13A C13 H13C 109.5 .
H13B C13 H13C 109.5 .
C102 C103 C104 121.3(4) .
C102 C103 H103 119.3 .
C104 C103 H103 119.3 .
F49 C101 F50 107.1(3) .
F49 C101 F51 107.4(4) .
F50 C101 F51 107.1(4) .
F49 C101 C102 112.3(3) .
F50 C101 C102 113.3(4) .
F51 C101 C102 109.3(3) .
C12 C14 H14A 109.5 .
C12 C14 H14B 109.5 .
H14A C14 H14B 109.5 .
C12 C14 H14C 109.5 .
H14A C14 H14C 109.5 .
H14B C14 H14C 109.5 .
C58 C57 C56 118.9(4) .
C58 C57 H57 120.6 .
C56 C57 H57 120.6 .
C23 C22 C21 120.7(4) .
C23 C22 H22 119.6 .
C21 C22 H22 119.6 .
O15 C56 C55 115.8(3) .
O15 C56 C57 123.8(4) .
C55 C56 C57 120.4(4) .
C18 C19 C20 121.2(4) .
C18 C19 H19 119.4 .
C20 C19 H19 119.4 .
F21 C36 F19 107.4(5) .
F21 C36 F20 107.2(4) .
F19 C36 F20 106.5(4) .
F21 C36 C37 109.7(4) .
F19 C36 C37 111.8(4) .
F20 C36 C37 113.9(5) .
F56 C106 F57 107.0(4) .
F56 C106 F55 106.5(4) .
F57 C106 F55 107.5(3) .
F56 C106 C107 112.3(3) .
F57 C106 C107 112.5(3) .
F55 C106 C107 110.7(4) .
O31 C114 C113 128.4(4) .
O31 C114 C115 113.3(4) .
C113 C114 C115 118.3(4) .
N1 C16 C15 106.1(3) .
N1 C16 C17 109.4(3) .
C15 C16 C17 111.0(4) .
N1 C16 C12 99.9(3) .
C15 C16 C12 114.7(4) .
C17 C16 C12 114.7(3) .
N3 C47 C49 109.7(3) .
N3 C47 C48 105.8(4) .
C49 C47 C48 110.3(4) .
N3 C47 C50 100.3(3) .
C49 C47 C50 115.3(4) .
C48 C47 C50 114.5(4) .
O3 C7 C8 128.4(4) .
O3 C7 C6 114.4(4) .
C8 C7 C6 117.2(4) .
O21 C77 C78 128.0(4) .
O21 C77 C76 113.9(4) .
C78 C77 C76 118.1(4) .
C42 C43 C44 120.6(4) .
C42 C43 H43 119.7 .
C44 C43 H43 119.7 .
C117 C118 H11A 109.5 .
C117 C118 H11B 109.5 .
H11A C118 H11B 109.5 .
C117 C118 H11C 109.5 .
H11A C118 H11C 109.5 .
H11B C118 H11C 109.5 .
C9 C8 C7 121.3(4) .
C9 C8 H8 119.4 .
C7 C8 H8 119.4 .
C54 C55 C56 120.2(4) .
C54 C55 H55 119.9 .
C56 C55 H55 119.9 .
C92 C93 C88 120.3(4) .
C92 C93 H93 119.8 .
C88 C93 H93 119.8 .
O28 C107 C108 128.5(4) .
O28 C107 C106 113.8(4) .
C108 C107 C106 117.7(4) .
N7 C116 N8 107.0(3) .
N7 C116 C123 126.3(3) .
N8 C116 C123 126.7(3) .
F52 C105 F54 107.1(4) .
F52 C105 F53 106.9(4) .
F54 C105 F53 106.9(3) .
F52 C105 C104 113.4(3) .
F54 C105 C104 110.6(3) .
F53 C105 C104 111.6(3) .
C124 C123 C128 119.1(3) .
C124 C123 C116 122.4(3) .
C128 C123 C116 118.5(3) .
N4 C50 C51 105.8(4) .
N4 C50 C52 109.7(4) .
C51 C50 C52 111.7(4) .
N4 C50 C47 100.8(3) .
C51 C50 C47 114.0(4) .
C52 C50 C47 114.0(4) .
C114 C113 C112 121.5(4) .
C114 C113 H113 119.2 .
C112 C113 H113 119.2 .
C2 C3 C4 120.9(4) .
C2 C3 H3 119.6 .
C4 C3 H3 119.6 .
C89 C88 C93 119.1(4) .
C89 C88 C81 121.1(4) .
C93 C88 C81 119.8(4) .
C117 C119 H11D 109.5 .
C117 C119 H11E 109.5 .
H11D C119 H11E 109.5 .
C117 C119 H11F 109.5 .
H11D C119 H11F 109.5 .
H11E C119 H11F 109.5 .
F61 C111 F63 107.7(3) .
F61 C111 F62 106.2(4) .
F63 C111 F62 106.9(4) .
F61 C111 C112 115.3(4) .
F63 C111 C112 110.8(4) .
F62 C111 C112 109.5(3) .
C132 C131 C130 120.0(5) .
C132 C131 H131 120.0 .
C130 C131 H131 120.0 .
C97 C98 C99 119.2(4) .
C97 C98 H98 120.4 .
C99 C98 H98 120.4 .
O13 C44 C43 129.2(4) .
O13 C44 C45 112.7(4) .
C43 C44 C45 118.1(4) .
C124 C125 C126 120.4(4) .
C124 C125 H125 119.8 .
C126 C125 H125 119.8 .
C133 C134 C135 120.5(5) .
C133 C134 H134 119.7 .
C135 C134 H134 119.7 .
F28 C45 F30 106.6(4) .
F28 C45 F29 107.6(4) .
F30 C45 F29 106.4(4) .
F28 C45 C44 110.9(4) .
F30 C45 C44 110.5(4) .
F29 C45 C44 114.4(4) .
C16 C17 H17A 109.5 .
C16 C17 H17B 109.5 .
H17A C17 H17B 109.5 .
C16 C17 H17C 109.5 .
H17A C17 H17C 109.5 .
H17B C17 H17C 109.5 .
O26 C102 C103 128.7(4) .
O26 C102 C101 114.2(3) .
C103 C102 C101 117.0(4) .
C127 C128 C123 120.7(4) .
C127 C128 H128 119.6 .
C123 C128 H128 119.6 .
C95 C96 C97 120.0(4) .
C95 C96 H96 120.0 .
C97 C96 H96 120.0 .
F42 C75 F40 107.4(6) .
F42 C75 F41 107.7(5) .
F40 C75 F41 105.5(6) .
F42 C75 C74 114.8(5) .
F40 C75 C74 110.6(5) .
F41 C75 C74 110.3(5) .
O27 C104 C103 128.0(4) .
O27 C104 C105 114.0(3) .
C103 C104 C105 118.0(4) .
O18 C69 C68 127.7(4) .
O18 C69 C70 115.0(4) .
C68 C69 C70 117.3(4) .
N8 C120 C121 109.6(3) .
N8 C120 C122 107.0(3) .
C121 C120 C122 111.3(3) .
N8 C120 C117 100.1(3) .
C121 C120 C117 114.4(3) .
C122 C120 C117 113.5(3) .
O29 C109 C108 128.3(4) .
O29 C109 C110 114.8(4) .
C108 C109 C110 116.9(4) .
C82 C84 H84A 109.5 .
C82 C84 H84B 109.5 .
H84A C84 H84B 109.5 .
C82 C84 H84C 109.5 .
H84A C84 H84C 109.5 .
H84B C84 H84C 109.5 .
C134 C133 C132 119.9(4) .
C134 C133 H133 120.1 .
C132 C133 H133 120.1 .
C135 C130 C131 118.7(4) .
C135 C130 C129 121.0(4) .
C131 C130 C129 120.1(4) .
O24 C91 C92 125.0(4) .
O24 C91 C90 114.9(4) .
C92 C91 C90 120.1(4) .
F43 C76 F45 106.8(4) .
F43 C76 F44 107.2(4) .
F45 C76 F44 106.7(4) .
F43 C76 C77 110.9(3) .
F45 C76 C77 111.6(4) .
F44 C76 C77 113.2(4) .
O12 C42 C43 128.2(4) .
O12 C42 C41 114.0(4) .
C43 C42 C41 117.7(4) .
C99 C100 C95 120.2(4) .
C99 C100 H100 119.9 .
C95 C100 H100 119.9 .
C131 C132 C133 119.8(5) .
C131 C132 H132 120.1 .
C133 C132 H132 120.1 .
O20 C74 C73 128.0(5) .
O20 C74 C75 113.4(5) .
C73 C74 C75 118.5(5) .
C37 C38 C39 122.0(4) .
C37 C38 H38 119.0 .
C39 C38 H38 119.0 .
F48 C80 F46 109.0(5) .
F48 C80 F47 106.2(5) .
F46 C80 F47 105.5(4) .
F48 C80 C79 109.7(4) .
F46 C80 C79 112.7(4) .
F47 C80 C79 113.3(5) .
C89 C90 C91 119.8(4) .
C89 C90 H90 120.1 .
C91 C90 H90 120.1 .
O9 C34 C33 128.1(4) .
O9 C34 C35 113.2(4) .
C33 C34 C35 118.6(4) .
C65 C60 C61 118.5(4) .
C65 C60 C59 121.0(4) .
C61 C60 C59 120.5(4) .
O24 C94 C95 108.0(4) .
O24 C94 H94A 110.1 .
C95 C94 H94A 110.1 .
O24 C94 H94B 110.1 .
C95 C94 H94B 110.1 .
H94A C94 H94B 108.4 .
F8 C6 F7 107.7(3) .
F8 C6 F9 106.9(3) .
F7 C6 F9 106.8(3) .
F8 C6 C7 110.2(4) .
F7 C6 C7 112.2(4) .
F9 C6 C7 112.8(3) .
C91 C92 C93 120.1(4) .
C91 C92 H92 119.9 .
C93 C92 H92 119.9 .
F58 C110 F60 107.2(4) .
F58 C110 F59 106.8(4) .
F60 C110 F59 107.6(4) .
F58 C110 C109 112.0(4) .
F60 C110 C109 110.1(4) .
F59 C110 C109 112.9(4) .
F11 C10 F10 108.6(3) .
F11 C10 F12 107.7(3) .
F10 C10 F12 106.6(4) .
F11 C10 C9 112.6(4) .
F10 C10 C9 111.5(3) .
F12 C10 C9 109.6(3) .
C57 C58 C53 121.5(4) .
C57 C58 H58 119.2 .
C53 C58 H58 119.2 .
C90 C89 C88 120.6(4) .
C90 C89 H89 119.7 .
C88 C89 H89 119.7 .
C50 C52 H52A 109.5 .
C50 C52 H52B 109.5 .
H52A C52 H52B 109.5 .
C50 C52 H52C 109.5 .
H52A C52 H52C 109.5 .
H52B C52 H52C 109.5 .
C98 C97 C96 121.0(5) .
C98 C97 H97 119.5 .
C96 C97 H97 119.5 .
O19 C72 C73 127.8(5) .
O19 C72 C71 113.5(4) .
C73 C72 C71 118.6(4) .
C29 C30 C25 120.4(5) .
C29 C30 H30 119.8 .
C25 C30 H30 119.8 .
C55 C54 C53 120.2(4) .
C55 C54 H54 119.9 .
C53 C54 H54 119.9 .
C30 C29 C28 119.9(5) .
C30 C29 H29 120.1 .
C28 C29 H29 120.1 .
C64 C63 C62 119.3(5) .
C64 C63 H63 120.4 .
C62 C63 H63 120.4 .
C134 C135 C130 121.0(5) .
C134 C135 H135 119.5 .
C130 C135 H135 119.5 .
C62 C61 C60 120.6(4) .
C62 C61 H61 119.7 .
C60 C61 H61 119.7 .
C64 C65 C60 120.5(5) .
C64 C65 H65 119.7 .
C60 C65 H65 119.7 .
F2 C1 F3 106.3(4) .
F2 C1 F1 107.1(3) .
F3 C1 F1 107.6(4) .
F2 C1 C2 112.4(4) .
F3 C1 C2 110.0(3) .
F1 C1 C2 113.1(4) .
C79 C78 C77 121.3(4) .
C79 C78 H78 119.4 .
C77 C78 H78 119.4 .
C25 C26 C27 120.0(5) .
C25 C26 H26 120.0 .
C27 C26 H26 120.0 .
F35 C70 F34 108.0(5) .
F35 C70 F36 107.3(5) .
F34 C70 F36 103.5(5) .
F35 C70 C69 114.4(4) .
F34 C70 C69 112.8(5) .
F36 C70 C69 110.1(4) .
C34 C33 C32 121.3(4) .
C34 C33 H33 119.3 .
C32 C33 H33 119.3 .
F15 C31 F13 108.8(5) .
F15 C31 F14 107.4(4) .
F13 C31 F14 106.9(4) .
F15 C31 C32 111.7(4) .
F13 C31 C32 109.6(4) .
F14 C31 C32 112.4(5) .
C96 C95 C100 119.3(4) .
C96 C95 C94 121.0(4) .
C100 C95 C94 119.7(4) .
C82 C83 H83A 109.5 .
C82 C83 H83B 109.5 .
H83A C83 H83B 109.5 .
C82 C83 H83C 109.5 .
H83A C83 H83C 109.5 .
H83B C83 H83C 109.5 .
F27 C41 F25 107.2(4) .
F27 C41 F26 107.8(4) .
F25 C41 F26 106.3(4) .
F27 C41 C42 110.3(4) .
F25 C41 C42 112.1(4) .
F26 C41 C42 112.7(4) .
C100 C99 C98 120.3(4) .
C100 C99 H99 119.8 .
C98 C99 H99 119.8 .
O22 C79 C78 128.4(4) .
O22 C79 C80 113.8(4) .
C78 C79 C80 117.7(4) .
C27 C28 C29 120.0(5) .
C27 C28 H28 120.0 .
C29 C28 H28 120.0 .
F31 C66 F33 108.4(5) .
F31 C66 F32 107.3(5) .
F33 C66 F32 106.7(4) .
F31 C66 C67 111.1(4) .
F33 C66 C67 110.4(5) .
F32 C66 C67 112.7(4) .
F22 C40 F24 109.4(5) .
F22 C40 F23 108.8(6) .
F24 C40 F23 103.6(4) .
F22 C40 C39 111.6(4) .
F24 C40 C39 112.5(5) .
F23 C40 C39 110.6(4) .
O15 C59 C60 113.5(4) .
O15 C59 H59A 108.9 .
C60 C59 H59A 108.9 .
O15 C59 H59B 108.9 .
C60 C59 H59B 108.9 .
H59A C59 H59B 107.7 .
O34 C129 C130 110.2(3) .
O34 C129 H12A 109.6 .
C130 C129 H12A 109.6 .
O34 C129 H12B 109.6 .
C130 C129 H12B 109.6 .
H12A C129 H12B 108.1 .
O17 C67 C68 128.0(4) .
O17 C67 C66 113.3(4) .
C68 C67 C66 118.7(4) .
F37 C71 F39 107.6(5) .
F37 C71 F38 105.6(5) .
F39 C71 F38 106.0(5) .
F37 C71 C72 112.0(4) .
F39 C71 C72 114.5(5) .
F38 C71 C72 110.6(4) .
C26 C25 C30 119.4(4) .
C26 C25 C24 120.7(4) .
C30 C25 C24 120.0(4) .
F16 C35 F17 107.9(4) .
F16 C35 F18 106.9(4) .
F17 C35 F18 106.5(4) .
F16 C35 C34 114.2(4) .
F17 C35 C34 111.6(4) .
F18 C35 C34 109.4(4) .
O6 C24 C25 108.4(3) .
O6 C24 H24A 110.0 .
C25 C24 H24A 110.0 .
O6 C24 H24B 110.0 .
C25 C24 H24B 110.0 .
H24A C24 H24B 108.4 .
C85 C87 H87A 109.5 .
C85 C87 H87B 109.5 .
H87A C87 H87B 109.5 .
C85 C87 H87C 109.5 .
H87A C87 H87C 109.5 .
H87B C87 H87C 109.5 .
C74 C73 C72 121.6(5) .
C74 C73 H73 119.2 .
C72 C73 H73 119.2 .
O8 C32 C33 127.5(4) .
O8 C32 C31 114.2(4) .
C33 C32 C31 118.2(4) .
C50 C51 H51A 109.5 .
C50 C51 H51B 109.5 .
H51A C51 H51B 109.5 .
C50 C51 H51C 109.5 .
H51A C51 H51C 109.5 .
H51B C51 H51C 109.5 .
C120 C121 H12C 109.5 .
C120 C121 H12D 109.5 .
H12C C121 H12D 109.5 .
C120 C121 H12E 109.5 .
H12C C121 H12E 109.5 .
H12D C121 H12E 109.5 .
C120 C122 H12F 109.5 .
C120 C122 H12G 109.5 .
H12F C122 H12G 109.5 .
C120 C122 H12H 109.5 .
H12F C122 H12H 109.5 .
H12G C122 H12H 109.5 .
F66 C115 F65 106.1(4) .
F66 C115 F64 107.9(5) .
F65 C115 F64 106.2(4) .
F66 C115 C114 111.3(4) .
F65 C115 C114 114.9(4) .
F64 C115 C114 110.1(4) .
C85 C86 H86A 109.5 .
C85 C86 H86B 109.5 .
H86A C86 H86B 109.5 .
C85 C86 H86C 109.5 .
H86A C86 H86C 109.5 .
H86B C86 H86C 109.5 .
C28 C27 C26 120.3(5) .
C28 C27 H27 119.8 .
C26 C27 H27 119.8 .
C65 C64 C63 120.6(5) .
C65 C64 H64 119.7 .
C63 C64 H64 119.7 .
C16 C15 H15A 109.5 .
C16 C15 H15B 109.5 .
H15A C15 H15B 109.5 .
C16 C15 H15C 109.5 .
H15A C15 H15C 109.5 .
H15B C15 H15C 109.5 .
C61 C62 C63 120.4(5) .
C61 C62 H62 119.8 .
C63 C62 H62 119.8 .
C69 C68 C67 121.9(4) .
C69 C68 H68 119.1 .
C67 C68 H68 119.1 .
O11 C39 C38 128.1(4) .
O11 C39 C40 112.7(4) .
C38 C39 C40 119.2(4) .
C47 C48 H48A 109.5 .
C47 C48 H48B 109.5 .
H48A C48 H48B 109.5 .
C47 C48 H48C 109.5 .
H48A C48 H48C 109.5 .
H48B C48 H48C 109.5 .

loop_
_geom_bond_atom_site_label_1
_geom_bond_atom_site_label_2
_geom_bond_distance
_geom_bond_site_symmetry_2
Eu2 O21 2.370(3) .
Eu2 O18 2.380(3) .
Eu2 O16 2.383(3) .
Eu2 O20 2.386(3) .
Eu2 O17 2.385(3) .
Eu2 O23 2.403(3) .
Eu2 O22 2.402(3) .
Eu2 O19 2.406(3) .
Eu3 O27 2.371(3) .
Eu3 O32 2.374(2) .
Eu3 O30 2.381(3) .
Eu3 O29 2.387(3) .
Eu3 O31 2.387(3) .
Eu3 O28 2.390(2) .
Eu3 O26 2.404(3) .
Eu3 O25 2.428(2) .
Eu1 O13 2.338(3) .
Eu1 O9 2.349(3) .
Eu1 O7 2.366(2) .
Eu1 O11 2.385(3) .
Eu1 O8 2.390(3) .
Eu1 O10 2.398(3) .
Eu1 O12 2.409(3) .
Eu1 O14 2.434(2) .
Cu1 O1 1.932(3) .
Cu1 O3 1.938(3) .
Cu1 O2 1.950(3) .
Cu1 O4 1.948(3) .
Cu1 O5 2.435(3) .
Cu1 O33 2.558(3) 1_456
O2 C4 1.264(5) .
O30 C112 1.244(5) .
O3 C7 1.265(5) .
O10 C37 1.255(5) .
O4 C9 1.263(5) .
O1 C2 1.260(5) .
C124 C125 1.385(5) .
C124 C123 1.401(5) .
C124 H124 0.9500 .
O31 C114 1.247(5) .
O9 C34 1.256(5) .
O29 C109 1.255(5) .
O34 C126 1.361(5) .
O34 C129 1.435(5) .
O20 C74 1.252(6) .
F61 C111 1.324(5) .
N3 O14 1.291(4) .
N3 C46 1.358(5) .
N3 C47 1.498(5) .
F2 C1 1.323(5) .
F49 C101 1.324(5) .
O13 C44 1.256(5) .
F10 C10 1.335(5) .
F56 C106 1.327(5) .
F54 C105 1.336(5) .
F7 C6 1.332(5) .
N7 O32 1.304(4) .
N7 C116 1.332(5) .
N7 C117 1.509(5) .
F6 C5 1.330(5) .
F43 C76 1.316(5) .
F8 C6 1.335(5) .
O26 C102 1.250(5) .
O19 C72 1.254(5) .
O5 N1 1.283(4) .
O24 C91 1.364(5) .
O24 C94 1.443(5) .
F51 C101 1.342(5) .
F50 C101 1.333(5) .
F12 C10 1.333(5) .
N8 O33 1.282(4) .
N8 C116 1.371(5) .
N8 C120 1.501(5) .
O8 C32 1.253(5) .
N2 O7 1.303(4) .
N2 C11 1.329(5) .
N2 C12 1.506(5) .
F9 C6 1.341(5) .
F11 C10 1.314(5) .
O28 C107 1.254(5) .
F14 C31 1.328(6) .
O27 C104 1.258(5) .
N5 O23 1.289(4) .
N5 C81 1.354(5) .
N5 C85 1.512(5) .
O6 C21 1.361(5) .
O6 C24 1.458(5) .
F5 C5 1.327(5) .
N6 O25 1.288(4) .
N6 C81 1.345(5) .
N6 C82 1.509(5) .
F58 C110 1.325(5) .
F57 C106 1.334(5) .
O21 C77 1.250(5) .
C82 C84 1.518(6) .
C82 C83 1.526(6) .
C82 C85 1.545(6) .
F53 C105 1.337(5) .
O22 C79 1.260(5) .
O17 C67 1.256(5) .
O15 C56 1.367(5) .
O15 C59 1.432(5) .
F60 C110 1.327(5) .
F55 C106 1.332(5) .
N4 O16 1.298(4) .
N4 C46 1.355(5) .
N4 C50 1.490(5) .
F52 C105 1.329(5) .
F4 C5 1.324(5) .
O11 C39 1.249(5) .
C20 C19 1.391(5) .
C20 C21 1.399(6) .
C20 H20 0.9500 .
O33 Cu1 2.558(3) 1_654
F17 C35 1.331(6) .
F3 C1 1.333(5) .
C11 N1 1.369(5) .
C11 C18 1.456(6) .
F45 C76 1.328(5) .
F59 C110 1.334(5) .
C37 C38 1.392(7) .
C37 C36 1.532(6) .
F32 C66 1.342(6) .
F19 C36 1.331(6) .
F1 C1 1.341(5) .
F20 C36 1.340(6) .
F65 C115 1.319(5) .
F21 C36 1.330(5) .
C9 C8 1.391(6) .
C9 C10 1.540(6) .
C2 C3 1.390(6) .
C2 C1 1.534(6) .
F15 C31 1.316(6) .
O12 C42 1.257(5) .
O18 C69 1.259(5) .
C18 C19 1.382(5) .
C18 C23 1.411(5) .
F25 C41 1.329(5) .
N1 C16 1.496(5) .
F46 C80 1.320(6) .
C23 C22 1.368(6) .
C23 H23 0.9500 .
F18 C35 1.339(5) .
C81 C88 1.459(6) .
F30 C45 1.324(5) .
C85 C87 1.524(5) .
C85 C86 1.528(6) .
C12 C14 1.523(6) .
C12 C13 1.524(6) .
C12 C16 1.551(6) .
C21 C22 1.400(6) .
F26 C41 1.324(5) .
F44 C76 1.341(5) .
F63 C111 1.321(5) .
F62 C111 1.345(5) .
C126 C125 1.397(5) .
C126 C127 1.391(5) .
C127 C128 1.386(5) .
C127 H127 0.9500 .
C112 C113 1.404(6) .
C112 C111 1.529(6) .
C53 C58 1.395(6) .
C53 C54 1.399(5) .
C53 C46 1.443(6) .
F24 C40 1.329(6) .
C5 C4 1.541(6) .
C108 C109 1.388(6) .
C108 C107 1.385(6) .
C108 H108 0.9500 .
F37 C71 1.302(6) .
C49 C47 1.516(6) .
C49 H49A 0.9800 .
C49 H49B 0.9800 .
C49 H49C 0.9800 .
C117 C118 1.511(6) .
C117 C119 1.526(6) .
C117 C120 1.565(5) .
C4 C3 1.395(6) .
C13 H13A 0.9800 .
C13 H13B 0.9800 .
C13 H13C 0.9800 .
C103 C102 1.393(6) .
C103 C104 1.392(6) .
C103 H103 0.9500 .
C101 C102 1.539(6) .
C14 H14A 0.9800 .
C14 H14B 0.9800 .
C14 H14C 0.9800 .
F29 C45 1.329(5) .
C57 C58 1.380(6) .
C57 C56 1.399(5) .
C57 H57 0.9500 .
C22 H22 0.9500 .
C56 C55 1.386(6) .
C19 H19 0.9500 .
F27 C41 1.317(6) .
C106 C107 1.534(6) .
C114 C113 1.394(6) .
C114 C115 1.531(6) .
C16 C15 1.523(6) .
C16 C17 1.535(5) .
C47 C48 1.530(7) .
C47 C50 1.544(6) .
C7 C8 1.387(6) .
C7 C6 1.525(6) .
F40 C75 1.325(8) .
C77 C78 1.387(6) .
C77 C76 1.541(6) .
C43 C42 1.393(6) .
C43 C44 1.392(6) .
C43 H43 0.9500 .
F28 C45 1.317(6) .
C118 H11A 0.9800 .
C118 H11B 0.9800 .
C118 H11C 0.9800 .
C8 H8 0.9500 .
C55 C54 1.385(6) .
C55 H55 0.9500 .
C93 C92 1.390(6) .
C93 C88 1.405(5) .
C93 H93 0.9500 .
C116 C123 1.453(5) .
C105 C104 1.533(6) .
C123 C128 1.404(5) .
C50 C51 1.524(7) .
C50 C52 1.529(6) .
C113 H113 0.9500 .
C3 H3 0.9500 .
C88 C89 1.398(6) .
C119 H11D 0.9800 .
C119 H11E 0.9800 .
C119 H11F 0.9800 .
C131 C132 1.385(6) .
C131 C130 1.391(6) .
C131 H131 0.9500 .
F34 C70 1.313(6) .
F33 C66 1.325(6) .
C98 C97 1.366(6) .
C98 C99 1.385(6) .
C98 H98 0.9500 .
C44 C45 1.533(6) .
C125 H125 0.9500 .
C134 C133 1.364(7) .
C134 C135 1.365(6) .
C134 H134 0.9500 .
F31 C66 1.312(6) .
C17 H17A 0.9800 .
C17 H17B 0.9800 .
C17 H17C 0.9800 .
C128 H128 0.9500 .
C96 C95 1.379(6) .
C96 C97 1.387(7) .
C96 H96 0.9500 .
F48 C80 1.319(6) .
C75 F42 1.307(7) .
C75 F41 1.329(7) .
C75 C74 1.533(7) .
C69 C68 1.386(6) .
C69 C70 1.528(7) .
C120 C121 1.523(5) .
C120 C122 1.524(6) .
C109 C110 1.536(6) .
F16 C35 1.320(5) .
C84 H84A 0.9800 .
C84 H84B 0.9800 .
C84 H84C 0.9800 .
C133 C132 1.388(7) .
C133 H133 0.9500 .
C130 C135 1.386(6) .
C130 C129 1.499(5) .
C91 C92 1.383(6) .
C91 C90 1.406(5) .
C42 C41 1.541(6) .
C100 C99 1.385(6) .
C100 C95 1.385(6) .
C100 H100 0.9500 .
C132 H132 0.9500 .
C74 C73 1.389(7) .
C38 C39 1.391(7) .
C38 H38 0.9500 .
F13 C31 1.331(6) .
C80 F47 1.334(6) .
C80 C79 1.530(7) .
C90 C89 1.383(6) .
C90 H90 0.9500 .
C34 C33 1.386(6) .
C34 C35 1.536(6) .
C60 C65 1.390(6) .
C60 C61 1.395(6) .
C60 C59 1.517(6) .
C94 C95 1.510(6) .
C94 H94A 0.9900 .
C94 H94B 0.9900 .
C92 H92 0.9500 .
C58 H58 0.9500 .
C89 H89 0.9500 .
C52 H52A 0.9800 .
C52 H52B 0.9800 .
C52 H52C 0.9800 .
C97 H97 0.9500 .
C72 C73 1.399(7) .
C72 C71 1.527(7) .
C30 C29 1.381(6) .
C30 C25 1.389(7) .
C30 H30 0.9500 .
C54 H54 0.9500 .
C29 C28 1.386(8) .
C29 H29 0.9500 .
C63 C64 1.381(8) .
C63 C62 1.383(7) .
C63 H63 0.9500 .
C135 H135 0.9500 .
F35 C70 1.284(6) .
F36 C70 1.312(6) .
F38 C71 1.328(7) .
C61 C62 1.378(7) .
C61 H61 0.9500 .
C65 C64 1.381(8) .
C65 H65 0.9500 .
C78 C79 1.384(6) .
C78 H78 0.9500 .
C26 C25 1.385(6) .
C26 C27 1.388(7) .
C26 H26 0.9500 .
C33 C32 1.391(6) .
C33 H33 0.9500 .
C31 C32 1.546(6) .
C83 H83A 0.9800 .
C83 H83B 0.9800 .
C83 H83C 0.9800 .
C99 H99 0.9500 .
C28 C27 1.372(8) .
C28 H28 0.9500 .
C66 C67 1.541(7) .
C40 F22 1.253(6) .
C40 F23 1.327(7) .
C40 C39 1.547(7) .
C59 H59A 0.9900 .
C59 H59B 0.9900 .
C129 H12A 0.9900 .
C129 H12B 0.9900 .
C67 C68 1.389(7) .
C71 F39 1.306(6) .
F66 C115 1.310(7) .
C25 C24 1.500(6) .
C24 H24A 0.9900 .
C24 H24B 0.9900 .
C87 H87A 0.9800 .
C87 H87B 0.9800 .
C87 H87C 0.9800 .
C73 H73 0.9500 .
F64 C115 1.325(6) .
C51 H51A 0.9800 .
C51 H51B 0.9800 .
C51 H51C 0.9800 .
C121 H12C 0.9800 .
C121 H12D 0.9800 .
C121 H12E 0.9800 .
C122 H12F 0.9800 .
C122 H12G 0.9800 .
C122 H12H 0.9800 .
C86 H86A 0.9800 .
C86 H86B 0.9800 .
C86 H86C 0.9800 .
C27 H27 0.9500 .
C64 H64 0.9500 .
C15 H15A 0.9800 .
C15 H15B 0.9800 .
C15 H15C 0.9800 .
C62 H62 0.9500 .
C68 H68 0.9500 .
C48 H48A 0.9800 .
C48 H48B 0.9800 .
C48 H48C 0.9800 .

loop_
_geom_torsion_atom_site_label_1
_geom_torsion_atom_site_label_2
_geom_torsion_atom_site_label_3
_geom_torsion_atom_site_label_4
_geom_torsion
_geom_torsion_site_symmetry_1
_geom_torsion_site_symmetry_4
O1 Cu1 O2 C4 -4.9(3) . .
O3 Cu1 O2 C4 159.6(3) . .
O4 Cu1 O2 C4 -100.1(6) . .
O5 Cu1 O2 C4 -98.6(3) . .
O33 Cu1 O2 C4 71.8(3) 1_456 .
O27 Eu3 O30 C112 -15.1(4) . .
O32 Eu3 O30 C112 -74.4(3) . .
O29 Eu3 O30 C112 173.8(3) . .
O31 Eu3 O30 C112 6.6(3) . .
O28 Eu3 O30 C112 -128.2(3) . .
O26 Eu3 O30 C112 122.9(3) . .
O25 Eu3 O30 C112 83.5(3) . .
O1 Cu1 O3 C7 -95.0(5) . .
O2 Cu1 O3 C7 164.4(3) . .
O4 Cu1 O3 C7 -2.3(3) . .
O5 Cu1 O3 C7 77.7(3) . .
O33 Cu1 O3 C7 -109.9(3) 1_456 .
O13 Eu1 O10 C37 -177.4(3) . .
O9 Eu1 O10 C37 -8.6(4) . .
O7 Eu1 O10 C37 88.9(3) . .
O11 Eu1 O10 C37 15.7(3) . .
O8 Eu1 O10 C37 139.7(3) . .
O12 Eu1 O10 C37 -116.2(3) . .
O14 Eu1 O10 C37 -67.1(3) . .
O1 Cu1 O4 C9 172.4(3) . .
O3 Cu1 O4 C9 8.2(3) . .
O2 Cu1 O4 C9 -91.7(5) . .
O5 Cu1 O4 C9 -93.2(3) . .
O33 Cu1 O4 C9 96.8(3) 1_456 .
O3 Cu1 O1 C2 -89.8(5) . .
O2 Cu1 O1 C2 10.2(3) . .
O4 Cu1 O1 C2 176.7(3) . .
O5 Cu1 O1 C2 97.3(3) . .
O33 Cu1 O1 C2 -74.6(3) 1_456 .
O27 Eu3 O31 C114 159.4(3) . .
O32 Eu3 O31 C114 67.4(3) . .
O30 Eu3 O31 C114 -7.4(3) . .
O29 Eu3 O31 C114 -32.3(4) . .
O28 Eu3 O31 C114 117.0(3) . .
O26 Eu3 O31 C114 -143.4(3) . .
O25 Eu3 O31 C114 -83.6(3) . .
O13 Eu1 O9 C34 -17.3(4) . .
O7 Eu1 O9 C34 89.0(4) . .
O11 Eu1 O9 C34 154.7(4) . .
O8 Eu1 O9 C34 19.8(3) . .
O10 Eu1 O9 C34 178.7(3) . .
O12 Eu1 O9 C34 -59.7(3) . .
O14 Eu1 O9 C34 -129.4(3) . .
O27 Eu3 O29 C109 -18.6(4) . .
O32 Eu3 O29 C109 86.7(3) . .
O30 Eu3 O29 C109 153.7(3) . .
O31 Eu3 O29 C109 177.9(3) . .
O28 Eu3 O29 C109 19.8(3) . .
O26 Eu3 O29 C109 -59.1(3) . .
O25 Eu3 O29 C109 -133.8(3) . .
O21 Eu2 O20 C74 172.2(4) . .
O18 Eu2 O20 C74 -18.0(5) . .
O16 Eu2 O20 C74 78.5(4) . .
O17 Eu2 O20 C74 125.2(4) . .
O23 Eu2 O20 C74 -75.5(4) . .
O22 Eu2 O20 C74 -133.2(4) . .
O19 Eu2 O20 C74 1.1(4) . .
O9 Eu1 O13 C44 -16.4(4) . .
O7 Eu1 O13 C44 -127.4(3) . .
O11 Eu1 O13 C44 178.3(3) . .
O8 Eu1 O13 C44 -53.4(3) . .
O10 Eu1 O13 C44 154.4(3) . .
O12 Eu1 O13 C44 26.4(3) . .
O14 Eu1 O13 C44 91.5(3) . .
O27 Eu3 O26 C102 -16.4(3) . .
O32 Eu3 O26 C102 39.5(4) . .
O30 Eu3 O26 C102 -171.8(3) . .
O29 Eu3 O26 C102 136.0(3) . .
O31 Eu3 O26 C102 -73.9(3) . .
O28 Eu3 O26 C102 60.7(3) . .
O25 Eu3 O26 C102 -132.9(4) . .
O21 Eu2 O19 C72 -17.4(5) . .
O18 Eu2 O19 C72 166.4(4) . .
O16 Eu2 O19 C72 -83.9(4) . .
O20 Eu2 O19 C72 -3.1(4) . .
O17 Eu2 O19 C72 -137.5(4) . .
O23 Eu2 O19 C72 74.7(4) . .
O22 Eu2 O19 C72 114.9(4) . .
O1 Cu1 O5 N1 -110.0(3) . .
O3 Cu1 O5 N1 72.0(3) . .
O2 Cu1 O5 N1 -16.7(3) . .
O4 Cu1 O5 N1 162.9(3) . .
O33 Cu1 O5 N1 -69.2(6) 1_456 .
O13 Eu1 O8 C32 133.6(4) . .
O9 Eu1 O8 C32 -20.4(4) . .
O7 Eu1 O8 C32 -130.3(4) . .
O11 Eu1 O8 C32 -77.2(4) . .
O10 Eu1 O8 C32 177.9(3) . .
O12 Eu1 O8 C32 57.3(4) . .
O14 Eu1 O8 C32 46.0(4) . .
C46 N3 O14 Eu1 86.8(5) . .
C47 N3 O14 Eu1 -103.9(4) . .
O13 Eu1 O14 N3 -93.0(4) . .
O9 Eu1 O14 N3 45.7(4) . .
O7 Eu1 O14 N3 159.4(3) . .
O11 Eu1 O14 N3 120.2(4) . .
O8 Eu1 O14 N3 -15.2(5) . .
O10 Eu1 O14 N3 -163.3(4) . .
O12 Eu1 O14 N3 -26.7(4) . .
C11 N2 O7 Eu1 81.6(6) . .
C12 N2 O7 Eu1 -110.8(4) . .
O13 Eu1 O7 N2 46.9(4) . .
O9 Eu1 O7 N2 -91.4(4) . .
O11 Eu1 O7 N2 -160.5(4) . .
O8 Eu1 O7 N2 -24.3(4) . .
O10 Eu1 O7 N2 124.0(4) . .
O12 Eu1 O7 N2 -9.8(5) . .
O14 Eu1 O7 N2 158.8(4) . .
O27 Eu3 O28 C107 130.0(4) . .
O32 Eu3 O28 C107 -137.5(4) . .
O30 Eu3 O28 C107 -84.6(4) . .
O29 Eu3 O28 C107 -23.8(3) . .
O31 Eu3 O28 C107 172.2(3) . .
O26 Eu3 O28 C107 54.3(3) . .
O25 Eu3 O28 C107 30.0(4) . .
O32 Eu3 O27 C104 -137.2(3) . .
O30 Eu3 O27 C104 167.9(3) . .
O29 Eu3 O27 C104 -24.9(4) . .
O31 Eu3 O27 C104 146.3(3) . .
O28 Eu3 O27 C104 -63.1(3) . .
O26 Eu3 O27 C104 16.0(3) . .
O25 Eu3 O27 C104 81.9(3) . .
O18 Eu2 O21 C77 -27.1(4) . .
O16 Eu2 O21 C77 -139.6(4) . .
O20 Eu2 O21 C77 144.3(4) . .
O17 Eu2 O21 C77 -67.2(4) . .
O23 Eu2 O21 C77 77.5(4) . .
O22 Eu2 O21 C77 10.8(3) . .
O19 Eu2 O21 C77 158.5(3) . .
O25 N6 C82 C84 40.2(5) . .
C81 N6 C82 C84 -147.7(4) . .
O25 N6 C82 C83 -80.2(4) . .
C81 N6 C82 C83 91.9(4) . .
O25 N6 C82 C85 161.5(3) . .
C81 N6 C82 C85 -26.4(4) . .
O21 Eu2 O22 C79 -14.2(3) . .
O18 Eu2 O22 C79 141.4(4) . .
O16 Eu2 O22 C79 46.5(4) . .
O20 Eu2 O22 C79 -69.1(4) . .
O17 Eu2 O22 C79 66.0(4) . .
O23 Eu2 O22 C79 -126.8(4) . .
O19 Eu2 O22 C79 -166.7(3) . .
C81 N5 O23 Eu2 78.2(5) . .
C85 N5 O23 Eu2 -112.4(4) . .
O21 Eu2 O23 N5 -84.0(4) . .
O18 Eu2 O23 N5 57.1(4) . .
O16 Eu2 O23 N5 167.5(3) . .
O20 Eu2 O23 N5 -150.2(4) . .
O17 Eu2 O23 N5 3.9(5) . .
O22 Eu2 O23 N5 -18.5(4) . .
O19 Eu2 O23 N5 134.0(4) . .
O21 Eu2 O17 C67 128.3(4) . .
O18 Eu2 O17 C67 -25.7(4) . .
O16 Eu2 O17 C67 -137.8(4) . .
O20 Eu2 O17 C67 174.3(4) . .
O23 Eu2 O17 C67 31.3(5) . .
O22 Eu2 O17 C67 53.6(4) . .
O19 Eu2 O17 C67 -83.7(4) . .
O13 Eu1 O11 C39 -31.5(4) . .
O9 Eu1 O11 C39 158.9(4) . .
O7 Eu1 O11 C39 -90.8(3) . .
O8 Eu1 O11 C39 -145.6(3) . .
O10 Eu1 O11 C39 -7.1(3) . .
O12 Eu1 O11 C39 109.5(3) . .
O14 Eu1 O11 C39 63.0(3) . .
C116 N7 O32 Eu3 72.6(5) . .
C117 N7 O32 Eu3 -117.7(3) . .
O27 Eu3 O32 N7 66.6(3) . .
O30 Eu3 O32 N7 -144.1(3) . .
O29 Eu3 O32 N7 -72.4(3) . .
O31 Eu3 O32 N7 139.6(3) . .
O28 Eu3 O32 N7 -6.9(3) . .
O26 Eu3 O32 N7 14.4(4) . .
O25 Eu3 O32 N7 -176.6(3) . .
C116 N8 O33 Cu1 69.4(5) . 1_654
C120 N8 O33 Cu1 -118.4(3) . 1_654
O7 N2 C11 N1 178.0(3) . .
C12 N2 C11 N1 9.7(4) . .
O7 N2 C11 C18 -3.8(7) . .
C12 N2 C11 C18 -172.1(4) . .
C81 N6 O25 Eu3 78.0(5) . .
C82 N6 O25 Eu3 -111.0(4) . .
O27 Eu3 O25 N6 -86.2(4) . .
O32 Eu3 O25 N6 164.5(3) . .
O30 Eu3 O25 N6 132.1(4) . .
O29 Eu3 O25 N6 53.0(4) . .
O31 Eu3 O25 N6 -150.7(4) . .
O28 Eu3 O25 N6 2.8(5) . .
O26 Eu3 O25 N6 -21.7(4) . .
Eu1 O10 C37 C38 -18.9(6) . .
Eu1 O10 C37 C36 158.1(3) . .
C46 N4 O16 Eu2 81.7(5) . .
C50 N4 O16 Eu2 -107.6(4) . .
O21 Eu2 O16 N4 69.0(4) . .
O18 Eu2 O16 N4 -72.7(4) . .
O20 Eu2 O16 N4 141.3(4) . .
O17 Eu2 O16 N4 -6.8(4) . .
O23 Eu2 O16 N4 -177.2(3) . .
O22 Eu2 O16 N4 13.0(5) . .
O19 Eu2 O16 N4 -144.1(4) . .
Cu1 O4 C9 C8 -9.2(6) . .
Cu1 O4 C9 C10 168.8(3) . .
Cu1 O1 C2 C3 -10.7(6) . .
Cu1 O1 C2 C1 167.6(3) . .
O13 Eu1 O12 C42 -20.2(3) . .
O9 Eu1 O12 C42 130.6(4) . .
O7 Eu1 O12 C42 40.8(4) . .
O11 Eu1 O12 C42 -179.6(3) . .
O8 Eu1 O12 C42 55.3(3) . .
O10 Eu1 O12 C42 -83.8(4) . .
O14 Eu1 O12 C42 -131.3(4) . .
O21 Eu2 O18 C69 -20.2(4) . .
O16 Eu2 O18 C69 87.0(4) . .
O20 Eu2 O18 C69 175.0(3) . .
O17 Eu2 O18 C69 20.8(4) . .
O23 Eu2 O18 C69 -131.0(4) . .
O22 Eu2 O18 C69 -57.3(4) . .
O19 Eu2 O18 C69 156.4(4) . .
N2 C11 C18 C19 -141.2(4) . .
N1 C11 C18 C19 36.7(6) . .
N2 C11 C18 C23 36.7(6) . .
N1 C11 C18 C23 -145.4(4) . .
Cu1 O5 N1 C11 83.3(4) . .
Cu1 O5 N1 C16 -106.3(4) . .
N2 C11 N1 O5 -178.2(3) . .
C18 C11 N1 O5 3.6(6) . .
N2 C11 N1 C16 10.6(4) . .
C18 C11 N1 C16 -167.6(4) . .
C19 C18 C23 C22 -1.0(6) . .
C11 C18 C23 C22 -178.9(4) . .
O25 N6 C81 N5 -177.0(3) . .
C82 N6 C81 N5 11.3(4) . .
O25 N6 C81 C88 1.2(6) . .
C82 N6 C81 C88 -170.5(4) . .
O23 N5 C81 N6 -179.7(3) . .
C85 N5 C81 N6 10.0(4) . .
O23 N5 C81 C88 2.0(6) . .
C85 N5 C81 C88 -168.2(4) . .
O23 N5 C85 C87 41.5(5) . .
C81 N5 C85 C87 -147.7(4) . .
O23 N5 C85 C86 -78.1(4) . .
C81 N5 C85 C86 92.7(4) . .
O23 N5 C85 C82 163.5(3) . .
C81 N5 C85 C82 -25.7(4) . .
N6 C82 C85 N5 28.3(3) . .
C84 C82 C85 N5 146.1(3) . .
C83 C82 C85 N5 -83.7(4) . .
N6 C82 C85 C87 146.6(4) . .
C84 C82 C85 C87 -95.6(4) . .
C83 C82 C85 C87 34.6(5) . .
N6 C82 C85 C86 -83.6(4) . .
C84 C82 C85 C86 34.2(5) . .
C83 C82 C85 C86 164.4(4) . .
O7 N2 C12 C14 -74.7(4) . .
C11 N2 C12 C14 94.5(4) . .
O7 N2 C12 C13 45.0(5) . .
C11 N2 C12 C13 -145.8(4) . .
O7 N2 C12 C16 166.5(3) . .
C11 N2 C12 C16 -24.3(4) . .
C24 O6 C21 C20 7.3(6) . .
C24 O6 C21 C22 -172.8(4) . .
C19 C20 C21 O6 -179.6(4) . .
C19 C20 C21 C22 0.4(6) . .
C129 O34 C126 C125 -172.5(3) . .
C129 O34 C126 C127 6.0(6) . .
O34 C126 C127 C128 179.6(4) . .
C125 C126 C127 C128 -2.0(6) . .
Eu3 O30 C112 C113 -4.2(6) . .
Eu3 O30 C112 C111 175.2(2) . .
O16 N4 C46 N3 178.3(4) . .
C50 N4 C46 N3 7.1(5) . .
O16 N4 C46 C53 -1.5(7) . .
C50 N4 C46 C53 -172.7(4) . .
O14 N3 C46 N4 -179.8(3) . .
C47 N3 C46 N4 10.1(5) . .
O14 N3 C46 C53 0.0(6) . .
C47 N3 C46 C53 -170.1(4) . .
C58 C53 C46 N4 29.4(6) . .
C54 C53 C46 N4 -151.4(4) . .
C58 C53 C46 N3 -150.3(4) . .
C54 C53 C46 N3 28.9(6) . .
O32 N7 C117 C118 41.7(5) . .
C116 N7 C117 C118 -147.3(4) . .
O32 N7 C117 C119 -78.3(4) . .
C116 N7 C117 C119 92.7(4) . .
O32 N7 C117 C120 163.5(3) . .
C116 N7 C117 C120 -25.5(4) . .
Cu1 O2 C4 C3 -1.0(6) . .
Cu1 O2 C4 C5 178.7(3) . .
F5 C5 C4 O2 62.4(5) . .
F4 C5 C4 O2 -175.3(4) . .
F6 C5 C4 O2 -55.8(5) . .
F5 C5 C4 C3 -117.9(4) . .
F4 C5 C4 C3 4.4(6) . .
F6 C5 C4 C3 123.9(4) . .
C18 C23 C22 C21 2.5(6) . .
O6 C21 C22 C23 177.8(4) . .
C20 C21 C22 C23 -2.2(6) . .
C59 O15 C56 C55 177.5(4) . .
C59 O15 C56 C57 -2.5(6) . .
C58 C57 C56 O15 -179.5(4) . .
C58 C57 C56 C55 0.5(6) . .
C23 C18 C19 C20 -0.7(6) . .
C11 C18 C19 C20 177.1(4) . .
C21 C20 C19 C18 1.0(6) . .
O10 C37 C36 F21 -76.4(5) . .
C38 C37 C36 F21 101.0(5) . .
O10 C37 C36 F19 42.7(5) . .
C38 C37 C36 F19 -140.0(4) . .
O10 C37 C36 F20 163.4(4) . .
C38 C37 C36 F20 -19.2(6) . .
Eu3 O31 C114 C113 6.0(6) . .
Eu3 O31 C114 C115 -172.6(3) . .
O5 N1 C16 C15 -76.9(4) . .
C11 N1 C16 C15 94.7(4) . .
O5 N1 C16 C17 42.8(5) . .
C11 N1 C16 C17 -145.6(4) . .
O5 N1 C16 C12 163.6(3) . .
C11 N1 C16 C12 -24.8(4) . .
N2 C12 C16 N1 26.8(4) . .
C14 C12 C16 N1 -85.6(4) . .
C13 C12 C16 N1 144.6(3) . .
N2 C12 C16 C15 -86.2(4) . .
C14 C12 C16 C15 161.4(4) . .
C13 C12 C16 C15 31.6(5) . .
N2 C12 C16 C17 143.7(4) . .
C14 C12 C16 C17 31.2(5) . .
C13 C12 C16 C17 -98.5(4) . .
O14 N3 C47 C49 45.9(5) . .
C46 N3 C47 C49 -143.5(4) . .
O14 N3 C47 C48 -73.1(5) . .
C46 N3 C47 C48 97.5(4) . .
O14 N3 C47 C50 167.7(3) . .
C46 N3 C47 C50 -21.7(5) . .
Cu1 O3 C7 C8 -3.8(6) . .
Cu1 O3 C7 C6 178.3(3) . .
Eu2 O21 C77 C78 -5.8(6) . .
Eu2 O21 C77 C76 173.4(2) . .
O4 C9 C8 C7 1.7(7) . .
C10 C9 C8 C7 -176.2(4) . .
O3 C7 C8 C9 5.6(7) . .
C6 C7 C8 C9 -176.5(4) . .
O15 C56 C55 C54 179.3(4) . .
C57 C56 C55 C54 -0.7(6) . .
Eu3 O28 C107 C108 20.2(6) . .
Eu3 O28 C107 C106 -160.9(3) . .
C109 C108 C107 O28 1.5(7) . .
C109 C108 C107 C106 -177.5(4) . .
F56 C106 C107 O28 29.6(5) . .
F57 C106 C107 O28 150.4(4) . .
F55 C106 C107 O28 -89.3(4) . .
F56 C106 C107 C108 -151.3(4) . .
F57 C106 C107 C108 -30.5(5) . .
F55 C106 C107 C108 89.8(5) . .
O32 N7 C116 N8 -177.8(3) . .
C117 N7 C116 N8 11.9(4) . .
O32 N7 C116 C123 4.8(6) . .
C117 N7 C116 C123 -165.6(4) . .
O33 N8 C116 N7 -178.7(3) . .
C120 N8 C116 N7 8.5(4) . .
O33 N8 C116 C123 -1.2(6) . .
C120 N8 C116 C123 -174.1(4) . .
C125 C124 C123 C128 -2.1(6) . .
C125 C124 C123 C116 177.2(4) . .
N7 C116 C123 C124 -147.6(4) . .
N8 C116 C123 C124 35.4(6) . .
N7 C116 C123 C128 31.7(6) . .
N8 C116 C123 C128 -145.2(4) . .
O16 N4 C50 C51 -72.8(4) . .
C46 N4 C50 C51 98.9(4) . .
O16 N4 C50 C52 47.8(6) . .
C46 N4 C50 C52 -140.5(4) . .
O16 N4 C50 C47 168.3(3) . .
C46 N4 C50 C47 -20.0(5) . .
N3 C47 C50 N4 22.6(4) . .
C49 C47 C50 N4 140.4(4) . .
C48 C47 C50 N4 -90.1(4) . .
N3 C47 C50 C51 -90.2(4) . .
C49 C47 C50 C51 27.6(5) . .
C48 C47 C50 C51 157.2(4) . .
N3 C47 C50 C52 140.0(4) . .
C49 C47 C50 C52 -102.3(5) . .
C48 C47 C50 C52 27.3(6) . .
O31 C114 C113 C112 0.8(7) . .
C115 C114 C113 C112 179.3(4) . .
O30 C112 C113 C114 -1.7(6) . .
C111 C112 C113 C114 179.0(4) . .
O1 C2 C3 C4 2.5(7) . .
C1 C2 C3 C4 -175.6(4) . .
O2 C4 C3 C2 4.0(7) . .
C5 C4 C3 C2 -175.6(4) . .
C92 C93 C88 C89 -0.9(6) . .
C92 C93 C88 C81 179.7(3) . .
N6 C81 C88 C89 -149.0(4) . .
N5 C81 C88 C89 28.9(6) . .
N6 C81 C88 C93 30.5(6) . .
N5 C81 C88 C93 -151.6(4) . .
O30 C112 C111 F61 176.3(3) . .
C113 C112 C111 F61 -4.3(5) . .
O30 C112 C111 F63 53.7(5) . .
C113 C112 C111 F63 -126.9(4) . .
O30 C112 C111 F62 -64.0(4) . .
C113 C112 C111 F62 115.4(4) . .
Eu1 O13 C44 C43 -25.8(7) . .
Eu1 O13 C44 C45 155.6(3) . .
C42 C43 C44 O13 3.6(7) . .
C42 C43 C44 C45 -177.8(4) . .
C123 C124 C125 C126 1.3(6) . .
O34 C126 C125 C124 179.3(4) . .
C127 C126 C125 C124 0.8(6) . .
O13 C44 C45 F28 61.0(5) . .
C43 C44 C45 F28 -117.8(5) . .
O13 C44 C45 F30 -57.0(6) . .
C43 C44 C45 F30 124.2(5) . .
O13 C44 C45 F29 -177.1(4) . .
C43 C44 C45 F29 4.2(6) . .
Eu3 O26 C102 C103 14.2(6) . .
Eu3 O26 C102 C101 -163.9(2) . .
C104 C103 C102 O26 -1.4(7) . .
C104 C103 C102 C101 176.6(4) . .
F49 C101 C102 O26 -34.9(5) . .
F50 C101 C102 O26 -156.4(3) . .
F51 C101 C102 O26 84.2(4) . .
F49 C101 C102 C103 146.9(4) . .
F50 C101 C102 C103 25.3(5) . .
F51 C101 C102 C103 -94.0(4) . .
C126 C127 C128 C123 1.1(6) . .
C124 C123 C128 C127 0.9(6) . .
C116 C123 C128 C127 -178.4(4) . .
Eu3 O27 C104 C103 -13.2(6) . .
Eu3 O27 C104 C105 165.3(2) . .
C102 C103 C104 O27 0.6(6) . .
C102 C103 C104 C105 -177.8(4) . .
F52 C105 C104 O27 161.5(4) . .
F54 C105 C104 O27 -78.1(4) . .
F53 C105 C104 O27 40.7(5) . .
F52 C105 C104 C103 -19.8(5) . .
F54 C105 C104 C103 100.5(4) . .
F53 C105 C104 C103 -140.7(4) . .
Eu2 O18 C69 C68 -13.2(7) . .
Eu2 O18 C69 C70 166.4(3) . .
O33 N8 C120 C121 42.9(5) . .
C116 N8 C120 C121 -144.1(3) . .
O33 N8 C120 C122 -78.0(4) . .
C116 N8 C120 C122 95.1(4) . .
O33 N8 C120 C117 163.5(3) . .
C116 N8 C120 C117 -23.5(4) . .
N7 C117 C120 N8 26.5(3) . .
C118 C117 C120 N8 144.4(3) . .
C119 C117 C120 N8 -84.9(4) . .
N7 C117 C120 C121 143.6(4) . .
C118 C117 C120 C121 -98.5(4) . .
C119 C117 C120 C121 32.2(5) . .
N7 C117 C120 C122 -87.2(4) . .
C118 C117 C120 C122 30.7(5) . .
C119 C117 C120 C122 161.5(3) . .
Eu3 O29 C109 C108 -11.5(6) . .
Eu3 O29 C109 C110 165.3(3) . .
C107 C108 C109 O29 -6.1(7) . .
C107 C108 C109 C110 177.2(4) . .
C135 C134 C133 C132 -0.2(7) . .
C132 C131 C130 C135 1.1(6) . .
C132 C131 C130 C129 -174.0(4) . .
C94 O24 C91 C92 7.2(5) . .
C94 O24 C91 C90 -172.4(3) . .
O21 C77 C76 F43 -69.0(5) . .
C78 C77 C76 F43 110.2(4) . .
O21 C77 C76 F45 50.0(5) . .
C78 C77 C76 F45 -130.7(4) . .
O21 C77 C76 F44 170.4(4) . .
C78 C77 C76 F44 -10.3(5) . .
Eu1 O12 C42 C43 12.1(7) . .
Eu1 O12 C42 C41 -164.8(3) . .
C44 C43 C42 O12 3.2(7) . .
C44 C43 C42 C41 179.9(4) . .
C130 C131 C132 C133 -0.9(7) . .
C134 C133 C132 C131 0.5(7) . .
Eu2 O20 C74 C73 0.1(8) . .
Eu2 O20 C74 C75 -178.4(4) . .
F42 C75 C74 O20 -175.6(5) . .
F40 C75 C74 O20 62.7(7) . .
F41 C75 C74 O20 -53.6(7) . .
F42 C75 C74 C73 5.8(9) . .
F40 C75 C74 C73 -116.0(6) . .
F41 C75 C74 C73 127.8(6) . .
O10 C37 C38 C39 5.8(7) . .
C36 C37 C38 C39 -171.1(4) . .
O24 C91 C90 C89 179.7(3) . .
C92 C91 C90 C89 0.1(6) . .
Eu1 O9 C34 C33 -14.7(7) . .
Eu1 O9 C34 C35 166.1(3) . .
C91 O24 C94 C95 -179.0(3) . .
O3 C7 C6 F8 85.7(4) . .
C8 C7 C6 F8 -92.4(4) . .
O3 C7 C6 F7 -34.2(5) . .
C8 C7 C6 F7 147.6(4) . .
O3 C7 C6 F9 -154.9(4) . .
C8 C7 C6 F9 27.0(6) . .
O24 C91 C92 C93 179.5(4) . .
C90 C91 C92 C93 -1.0(6) . .
C88 C93 C92 C91 1.4(6) . .
O29 C109 C110 F58 30.9(5) . .
C108 C109 C110 F58 -151.9(4) . .
O29 C109 C110 F60 -88.3(5) . .
C108 C109 C110 F60 88.9(5) . .
O29 C109 C110 F59 151.4(4) . .
C108 C109 C110 F59 -31.4(6) . .
O4 C9 C10 F11 35.5(5) . .
C8 C9 C10 F11 -146.3(4) . .
O4 C9 C10 F10 157.8(4) . .
C8 C9 C10 F10 -24.0(5) . .
O4 C9 C10 F12 -84.4(4) . .
C8 C9 C10 F12 93.8(4) . .
C56 C57 C58 C53 0.2(6) . .
C54 C53 C58 C57 -0.5(6) . .
C46 C53 C58 C57 178.7(4) . .
C91 C90 C89 C88 0.4(6) . .
C93 C88 C89 C90 0.0(6) . .
C81 C88 C89 C90 179.5(3) . .
C99 C98 C97 C96 0.9(7) . .
C95 C96 C97 C98 -0.5(8) . .
Eu2 O19 C72 C73 4.0(8) . .
Eu2 O19 C72 C71 -176.8(3) . .
C56 C55 C54 C53 0.3(6) . .
C58 C53 C54 C55 0.3(6) . .
C46 C53 C54 C55 -178.9(4) . .
C25 C30 C29 C28 0.0(7) . .
C133 C134 C135 C130 0.4(7) . .
C131 C130 C135 C134 -0.8(6) . .
C129 C130 C135 C134 174.2(4) . .
C65 C60 C61 C62 -0.4(7) . .
C59 C60 C61 C62 177.5(4) . .
C61 C60 C65 C64 -0.3(7) . .
C59 C60 C65 C64 -178.1(4) . .
O1 C2 C1 F2 45.6(5) . .
C3 C2 C1 F2 -136.0(4) . .
O1 C2 C1 F3 -72.7(5) . .
C3 C2 C1 F3 105.8(4) . .
O1 C2 C1 F1 167.1(4) . .
C3 C2 C1 F1 -14.5(6) . .
O21 C77 C78 C79 -3.3(7) . .
C76 C77 C78 C79 177.5(4) . .
O18 C69 C70 F35 153.8(5) . .
C68 C69 C70 F35 -26.6(7) . .
O18 C69 C70 F34 29.8(6) . .
C68 C69 C70 F34 -150.6(5) . .
O18 C69 C70 F36 -85.2(6) . .
C68 C69 C70 F36 94.4(5) . .
O9 C34 C33 C32 -2.5(7) . .
C35 C34 C33 C32 176.8(4) . .
C97 C96 C95 C100 -0.5(7) . .
C97 C96 C95 C94 178.7(4) . .
C99 C100 C95 C96 1.0(6) . .
C99 C100 C95 C94 -178.2(4) . .
O24 C94 C95 C96 -89.3(5) . .
O24 C94 C95 C100 89.9(5) . .
O12 C42 C41 F27 84.2(5) . .
C43 C42 C41 F27 -93.0(5) . .
O12 C42 C41 F25 -35.2(5) . .
C43 C42 C41 F25 147.6(4) . .
O12 C42 C41 F26 -155.2(4) . .
C43 C42 C41 F26 27.6(6) . .
C95 C100 C99 C98 -0.7(7) . .
C97 C98 C99 C100 -0.3(7) . .
Eu2 O22 C79 C78 13.4(7) . .
Eu2 O22 C79 C80 -164.5(3) . .
C77 C78 C79 O22 -0.8(7) . .
C77 C78 C79 C80 177.1(4) . .
F48 C80 C79 O22 81.3(6) . .
F46 C80 C79 O22 -40.5(6) . .
F47 C80 C79 O22 -160.2(4) . .
F48 C80 C79 C78 -96.9(5) . .
F46 C80 C79 C78 141.3(4) . .
F47 C80 C79 C78 21.6(6) . .
C30 C29 C28 C27 0.1(7) . .
C56 O15 C59 C60 71.2(5) . .
C65 C60 C59 O15 -143.8(4) . .
C61 C60 C59 O15 38.4(5) . .
C126 O34 C129 C130 -179.1(3) . .
C135 C130 C129 O34 66.3(5) . .
C131 C130 C129 O34 -118.7(4) . .
Eu2 O17 C67 C68 23.9(7) . .
Eu2 O17 C67 C66 -157.9(3) . .
F31 C66 C67 O17 44.2(7) . .
F33 C66 C67 O17 -76.1(5) . .
F32 C66 C67 O17 164.7(4) . .
F31 C66 C67 C68 -137.5(5) . .
F33 C66 C67 C68 102.3(6) . .
F32 C66 C67 C68 -17.0(7) . .
O19 C72 C71 F37 -56.3(6) . .
C73 C72 C71 F37 123.0(5) . .
O19 C72 C71 F39 -179.2(5) . .
C73 C72 C71 F39 0.1(7) . .
O19 C72 C71 F38 61.2(6) . .
C73 C72 C71 F38 -119.6(6) . .
C27 C26 C25 C30 0.9(7) . .
C27 C26 C25 C24 -177.8(4) . .
C29 C30 C25 C26 -0.4(7) . .
C29 C30 C25 C24 178.3(4) . .
O9 C34 C35 F16 175.9(4) . .
C33 C34 C35 F16 -3.5(6) . .
O9 C34 C35 F17 53.2(5) . .
C33 C34 C35 F17 -126.2(4) . .
O9 C34 C35 F18 -64.4(5) . .
C33 C34 C35 F18 116.3(5) . .
C21 O6 C24 C25 176.4(3) . .
C26 C25 C24 O6 -85.3(5) . .
C30 C25 C24 O6 96.0(5) . .
O20 C74 C73 C72 -0.6(9) . .
C75 C74 C73 C72 177.8(5) . .
O19 C72 C73 C74 -1.4(8) . .
C71 C72 C73 C74 179.4(5) . .
Eu1 O8 C32 C33 16.0(7) . .
Eu1 O8 C32 C31 -162.2(3) . .
C34 C33 C32 O8 1.5(7) . .
C34 C33 C32 C31 179.6(4) . .
F15 C31 C32 O8 -28.2(6) . .
F13 C31 C32 O8 92.4(5) . .
F14 C31 C32 O8 -148.9(4) . .
F15 C31 C32 C33 153.5(4) . .
F13 C31 C32 C33 -85.9(6) . .
F14 C31 C32 C33 32.7(6) . .
O31 C114 C115 F66 -54.0(5) . .
C113 C114 C115 F66 127.3(5) . .
O31 C114 C115 F65 -174.6(4) . .
C113 C114 C115 F65 6.7(6) . .
O31 C114 C115 F64 65.6(6) . .
C113 C114 C115 F64 -113.1(5) . .
C29 C28 C27 C26 0.4(7) . .
C25 C26 C27 C28 -0.9(7) . .
C60 C65 C64 C63 -0.3(8) . .
C62 C63 C64 C65 1.6(8) . .
C60 C61 C62 C63 1.6(7) . .
C64 C63 C62 C61 -2.2(8) . .
O18 C69 C68 C67 -3.5(8) . .
C70 C69 C68 C67 177.0(4) . .
O17 C67 C68 C69 -2.3(8) . .
C66 C67 C68 C69 179.6(4) . .
Eu1 O11 C39 C38 0.6(6) . .
Eu1 O11 C39 C40 -179.6(3) . .
C37 C38 C39 O11 3.7(7) . .
C37 C38 C39 C40 -176.0(4) . .
F22 C40 C39 O11 60.0(6) . .
F24 C40 C39 O11 -176.5(4) . .
F23 C40 C39 O11 -61.2(5) . .
F22 C40 C39 C38 -120.2(6) . .
F24 C40 C39 C38 3.3(6) . .
F23 C40 C39 C38 118.6(5) . .
